data_7132589
loop_
_publ_author_name
'Liu, Dong'
'Gao, Guiqi'
'Zhang, Yongyu'
'Li, Qinzhen'
'Yang, Sha'
'Chai, Jinsong'
'Yu, Haizhu'
'Zhu, Manzhou'

_publ_section_title
;
 [Au<sub>14</sub>(2-SAdm)<sub>9</sub>(Dppe)<sub>2</sub>]<sup>+</sup>: a
 gold nanocluster with a crystallization-induced emission enhancement
 phenomenon.
;
_journal_issue 10
_journal_name_full 'Chemical communications (Cambridge, England)'
_journal_page_first 1337
_journal_page_last 1340
_journal_paper_doi 10.1039/d3cc06335f
_journal_volume 60
_journal_year 2024
_chemical_formula_moiety 'C142 H179 Au14 P4 S9, F3 P0.5, 1.5(C6 H14), 0.5(C H2 Cl2)'
_chemical_formula_sum 'C151.5 H201 Au14 Cl F3 P4.5 S9'
_chemical_formula_weight 5300.00
_space_group_crystal_system triclinic
_space_group_IT_number 2
_space_group_name_Hall '-P 1'
_space_group_name_H-M_alt 'P -1'
_atom_sites_solution_hydrogens geom
_atom_sites_solution_primary dual
_audit_creation_date 2023-12-19
_audit_creation_method
;
Olex2 1.5
(compiled 2023.03.06 svn.rbb2c1857 for OlexSys, GUI svn.r6748)
;
_audit_update_record
;
2023-12-20 deposited with the CCDC.	2024-01-04 downloaded from the CCDC.
;
_cell_angle_alpha 75.0450(10)
_cell_angle_beta 78.775(2)
_cell_angle_gamma 78.621(2)
_cell_formula_units_Z 2
_cell_length_a 15.8928(3)
_cell_length_b 20.0176(4)
_cell_length_c 29.1486(6)
_cell_measurement_reflns_used 69178
_cell_measurement_temperature 120
_cell_measurement_theta_max 70.27
_cell_measurement_theta_min 4.63
_cell_volume 8681.3(3)
_computing_molecular_graphics 'Olex2 1.5 (Dolomanov et al., 2009)'
_computing_publication_material 'Olex2 1.5 (Dolomanov et al., 2009)'
_computing_structure_refinement 'ShelXL (Sheldrick, 2015)'
_computing_structure_solution 'ShelXT (Sheldrick, 2015)'
_diffrn_ambient_temperature 120
_diffrn_measured_fraction_theta_full 0.961
_diffrn_measured_fraction_theta_max 0.961
_diffrn_measurement_device_type 'STOE STADIVARI'
_diffrn_radiation_type CuK\a
_diffrn_radiation_wavelength 1.54186
_diffrn_reflns_av_R_equivalents 0.0413
_diffrn_reflns_av_unetI/netI 0.0477
_diffrn_reflns_Laue_measured_fraction_full 0.961
_diffrn_reflns_Laue_measured_fraction_max 0.961
_diffrn_reflns_limit_h_max 18
_diffrn_reflns_limit_h_min -12
_diffrn_reflns_limit_k_max 23
_diffrn_reflns_limit_k_min -21
_diffrn_reflns_limit_l_max 31
_diffrn_reflns_limit_l_min -33
_diffrn_reflns_number 53361
_diffrn_reflns_point_group_measured_fraction_full 0.961
_diffrn_reflns_point_group_measured_fraction_max 0.961
_diffrn_reflns_theta_full 62.500
_diffrn_reflns_theta_max 62.500
_diffrn_reflns_theta_min 4.629
_exptl_absorpt_coefficient_mu 23.505
_exptl_absorpt_correction_T_max 0.3917
_exptl_absorpt_correction_T_min 0.0522
_exptl_absorpt_correction_type multi-scan
_exptl_absorpt_process_details
;
STOE X-Red32, absorption correction by Gaussian integration, analogous to
P. Coppens, "The Evaluation of Absorption and Extinction in Single-Crystal
Structure Analysis", published in: F. R. Ahmed (Editor), "Crystallographic
Computing", Munksgaard, Copenhagen (1970), 255 - 270.
Afterwards scaling of reflection intensities was performed within STOE LANA.
J. Koziskova, F. Hahn, J. Richter, J. Kozisek, "Comparison of different
absorption corrections on the model structure of tetrakis(\m~2~-acetato)-
diaqua-di-copper(II)", Acta Chimica Slovaca, vol. 9, no. 2, 2016, pp. 136 - 140.
;
_exptl_crystal_density_diffrn 2.028
_exptl_crystal_description block
_exptl_crystal_F_000 4943
_refine_diff_density_max 3.525
_refine_diff_density_min -3.704
_refine_diff_density_rms 0.408
_refine_ls_extinction_method none
_refine_ls_goodness_of_fit_ref 1.038
_refine_ls_hydrogen_treatment constr
_refine_ls_matrix_type full
_refine_ls_number_parameters 1666
_refine_ls_number_reflns 26608
_refine_ls_number_restraints 913
_refine_ls_restrained_S_all 1.030
_refine_ls_R_factor_all 0.0625
_refine_ls_R_factor_gt 0.0533
_refine_ls_shift/su_max 0.002
_refine_ls_shift/su_mean 0.000
_refine_ls_structure_factor_coef Fsqd
_refine_ls_weighting_details 'w=1/[\s^2^(Fo^2^)+(0.1140P)^2^] where P=(Fo^2^+2Fc^2^)/3'
_refine_ls_weighting_scheme calc
_refine_ls_wR_factor_gt 0.1406
_refine_ls_wR_factor_ref 0.1552
_reflns_Friedel_coverage 0.000
_reflns_number_gt 22506
_reflns_number_total 26608
_reflns_threshold_expression 'I > 2\s(I)'
_cod_data_source_file d3cc06335f2.cif
_cod_data_source_block Au14_PF6
_cod_depositor_comments 'Adding full bibliography for 7132589.cif.'
_cod_original_formula_sum 'C151.50 H201 Au14 Cl F3 P4.50 S9'
_cod_database_code 7132589
_shelx_shelxl_version_number 2016/4
_shelx_space_group_comment
;
The symmetry employed for this shelxl refinement is uniquely defined
by the following loop, which should always be used as a source of
symmetry information in preference to the above space-group names.
They are only intended as comments.
;
_olex2_refinement_description
;
1. Restrained distances
 Cl2-C82 \\sim Cl1-C82
 with sigma of 0.02
2. Uiso/Uaniso restraints and constraints
Uanis(C00X) \\sim Ueq, Uanis(C011) \\sim Ueq, Uanis(C013) \\sim Ueq,
Uanis(C014) \\sim Ueq, Uanis(C015) \\sim Ueq, Uanis(C018) \\sim Ueq,
Uanis(C01A) \\sim Ueq, Uanis(C01B) \\sim Ueq, Uanis(C01D) \\sim Ueq,
Uanis(C01G) \\sim Ueq, Uanis(C01I) \\sim Ueq, Uanis(C01J) \\sim Ueq,
Uanis(C01K) \\sim Ueq, Uanis(C01L) \\sim Ueq, Uanis(C01N) \\sim Ueq,
Uanis(C01O) \\sim Ueq, Uanis(C01P) \\sim Ueq, Uanis(C01R) \\sim Ueq,
Uanis(C01S) \\sim Ueq, Uanis(C01U) \\sim Ueq, Uanis(C01V) \\sim Ueq,
Uanis(C01W) \\sim Ueq, Uanis(C01X) \\sim Ueq, Uanis(C01Z) \\sim Ueq,
Uanis(C020) \\sim Ueq, Uanis(C022) \\sim Ueq, Uanis(C024) \\sim Ueq,
Uanis(C025) \\sim Ueq, Uanis(C026) \\sim Ueq, Uanis(C027) \\sim Ueq,
Uanis(C02B) \\sim Ueq, Uanis(C02C) \\sim Ueq, Uanis(C02E) \\sim Ueq,
Uanis(C02G) \\sim Ueq, Uanis(C02H) \\sim Ueq, Uanis(C02I) \\sim Ueq,
Uanis(C02J) \\sim Ueq, Uanis(C02L) \\sim Ueq, Uanis(C02M) \\sim Ueq,
Uanis(C02N) \\sim Ueq, Uanis(C02O) \\sim Ueq, Uanis(C02Q) \\sim Ueq,
Uanis(C02U) \\sim Ueq, Uanis(C02V) \\sim Ueq, Uanis(C02W) \\sim Ueq,
Uanis(C02X) \\sim Ueq, Uanis(C02Y) \\sim Ueq, Uanis(C02Z) \\sim Ueq,
Uanis(C032) \\sim Ueq, Uanis(C033) \\sim Ueq, Uanis(C034) \\sim Ueq,
Uanis(C036) \\sim Ueq, Uanis(C039) \\sim Ueq, Uanis(C03A) \\sim Ueq,
Uanis(C03B) \\sim Ueq, Uanis(C03D) \\sim Ueq, Uanis(C03E) \\sim Ueq,
Uanis(C03F) \\sim Ueq, Uanis(C03H) \\sim Ueq, Uanis(C03J) \\sim Ueq,
Uanis(C03L) \\sim Ueq, Uanis(C03M) \\sim Ueq, Uanis(C03N) \\sim Ueq,
Uanis(C03O) \\sim Ueq, Uanis(C03P) \\sim Ueq, Uanis(C03Q) \\sim Ueq,
Uanis(C03R) \\sim Ueq, Uanis(C03S) \\sim Ueq, Uanis(C03U) \\sim Ueq,
Uanis(C03V) \\sim Ueq, Uanis(C03W) \\sim Ueq, Uanis(C03X) \\sim Ueq,
Uanis(C03Y) \\sim Ueq, Uanis(C03Z) \\sim Ueq, Uanis(C040) \\sim Ueq,
Uanis(C042) \\sim Ueq, Uanis(C046) \\sim Ueq, Uanis(C049) \\sim Ueq,
Uanis(C04A) \\sim Ueq, Uanis(C04B) \\sim Ueq, Uanis(C04C) \\sim Ueq,
Uanis(C04E) \\sim Ueq, Uanis(C04F) \\sim Ueq, Uanis(C04J) \\sim Ueq,
Uanis(C04K) \\sim Ueq, Uanis(C04O) \\sim Ueq, Uanis(C04P) \\sim Ueq,
Uanis(C04Q) \\sim Ueq, Uanis(C04S) \\sim Ueq, Uanis(C04T) \\sim Ueq,
Uanis(C04U) \\sim Ueq, Uanis(C04V) \\sim Ueq, Uanis(C04X) \\sim Ueq,
Uanis(C04Y) \\sim Ueq, Uanis(C050) \\sim Ueq, Uanis(C052) \\sim Ueq,
Uanis(C054) \\sim Ueq, Uanis(C057) \\sim Ueq, Uanis(C05A) \\sim Ueq,
Uanis(C05C) \\sim Ueq, Uanis(C05F) \\sim Ueq, Uanis(C05G) \\sim Ueq,
Uanis(C05I) \\sim Ueq, Uanis(C05L) \\sim Ueq, Uanis(C05Q) \\sim Ueq,
Uanis(C05S) \\sim Ueq, Uanis(C05U) \\sim Ueq, Uanis(C05X) \\sim Ueq,
Uanis(C060) \\sim Ueq, Uanis(C061) \\sim Ueq, Uanis(C062) \\sim Ueq,
Uanis(C068) \\sim Ueq, Uanis(C06A) \\sim Ueq, Uanis(C06C) \\sim Ueq, Uanis(C36)
\\sim Ueq, Uanis(C56) \\sim Ueq, Uanis(C8) \\sim Ueq, Uanis(C12) \\sim Ueq,
Uanis(C18) \\sim Ueq, Uanis(C19) \\sim Ueq, Uanis(C20) \\sim Ueq, Uanis(C21)
\\sim Ueq, Uanis(C22) \\sim Ueq, Uanis(C23) \\sim Ueq, Uanis(C35) \\sim Ueq,
Uanis(C39) \\sim Ueq, Uanis(C46) \\sim Ueq, Uanis(C47) \\sim Ueq, Uanis(C49)
\\sim Ueq, Uanis(C50) \\sim Ueq, Uanis(C54) \\sim Ueq, Uanis(C60) \\sim Ueq,
Uanis(C26) \\sim Ueq, Uanis(C33) \\sim Ueq, Uanis(C34) \\sim Ueq, Uanis(C37)
\\sim Ueq, Uanis(C0AA) \\sim Ueq, Uanis(C57) \\sim Ueq, Uanis(C89) \\sim Ueq,
Uanis(C4AA) \\sim Ueq, Uanis(C13) \\sim Ueq, Uanis(C1AA) \\sim Ueq, Uanis(C2AA)
\\sim Ueq, Uanis(C25) \\sim Ueq, Uanis(C29) \\sim Ueq, Uanis(C3AA) \\sim Ueq,
Uanis(C43) \\sim Ueq, Uanis(C17) \\sim Ueq, Uanis(C9) \\sim Ueq, Uanis(C15)
\\sim Ueq, Uanis(C27) \\sim Ueq, Uanis(C82) \\sim Ueq: with sigma of 0.01 and
sigma for terminal atoms of 0.02
3. Others
 Fixed Sof: Cl1(0.5) Cl2(0.5) C82(0.5) H82A(0.5) H82B(0.5)
4.a Ternary CH refined with riding coordinates:
 C011(H011), C014(H014), C018(H018), C01B(H01C), C01D(H01D), C01G(H01G),
 C01K(H01K), C01L(H01L), C01N(H01N), C01O(H01O), C01P(H01P), C01R(H01R),
 C01U(H01U), C01V(H01V), C01W(H01W), C01X(H01X), C01Z(H01Z), C020(H020),
 C024(H024), C02G(H02G), C02H(H02H), C02N(H02N), C02O(H02O), C032(H032),
 C033(H033), C039(H039), C03A(H03C), C03B(H03D), C03E(H03G), C03L(H03N),
 C03V(H03Z), C049(H049), C04F(H04J), C04O(H04O), C04U(H04U), C04X(H04X),
 C052(H052), C05G(H05I), C05Q(H05Q), C05U(H05U), C068(H068), C23(H23), C54(H54),
  C2AA(H2AB), C29(H29)
4.b Secondary CH2 refined with riding coordinates:
 C01A(H01A,H01B), C01S(H01E,H01F), C027(H02A,H02B), C02C(H02C,H02D), C02J(H02F,
 H02J), C02L(H02K,H02L), C02V(H02M,H02P), C02W(H02R,H02S), C02X(H02T,H02V),
 C02Y(H02W,H02X), C036(H03A,H03B), C03D(H03E,H03F), C03F(H03H,H03I), C03H(H03J,
 H03K), C03J(H03L,H03M), C03N(H03P,H03Q), C03O(H03R,H03S), C03Q(H03T,H03U),
 C03R(H03V,H03W), C03U(H03Y,H), C03X(H0AA,HA), C03Z(H2AA,HB), C046(H04A,H04B),
 C04B(H04D,H04E), C04C(H04F,H04G), C04E(H04H,H04I), C04P(H04L,H04M), C04Q(H04N,
 H04P), C04S(H04Q,H04R), C04T(H04S,H04T), C04V(H04V,H04W), C04Y(H04Y,HC),
 C050(H05A,H05B), C057(H05C,H05D), C05C(H05F,H05G), C05L(H05K,H05L), C05X(H05M,
 H05N), C20(H20A,H20B), C35(H35A,H35B), C39(H39A,H39B), C49(H49A,H49B),
 C33(H33A,H33B), C34(H34A,H34B), C37(H37A,H37B), C0AA(H0AB,H0AC), C13(H13A,
 H13B), C3AA(H3AA,H3AB), C43(H43A,H43B), C17(H17A,H17B), C9(H9A,H9B), C15(H15A,
 H15B), C82(H82A,H82B)
4.c Aromatic/amide H refined with riding coordinates:
 C00X(H00X), C013(H013), C015(H015), C01J(H01J), C025(H025), C026(H026),
 C02E(H02E), C02I(H02I), C02Q(H02Q), C02U(H02U), C034(H034), C03M(H03O),
 C03S(H03X), C03W(H03), C03Y(H1AA), C040(H040), C042(H042), C04A(H04C),
 C04J(H04K), C054(H054), C05A(H05E), C05F(H05H), C05I(H05J), C05S(H05S),
 C060(H060), C061(H061), C062(H062), C06A(H06A), C06C(H06C), C36(H36), C56(H56),
  C8(H8), C12(H12), C19(H19), C21(H21), C22(H22), C46(H46), C47(H47), C50(H50),
 C60(H60), C26(H26), C4AA(H4AA), C1AA(H1AB), C25(H25)
4.d Idealised Me refined as rotating group:
 C57(H57A,H57B,H57C), C89(H89A,H89B,H89C), C27(H27A,H27B,H27C)
;
_olex2_submission_special_instructions 'No special instructions were received'

loop_
_space_group_symop_operation_xyz
'x, y, z'
'-x, -y, -z'

loop_
_atom_site_label
_atom_site_type_symbol
_atom_site_fract_x
_atom_site_fract_y
_atom_site_fract_z
_atom_site_U_iso_or_equiv
_atom_site_adp_type
_atom_site_occupancy
_atom_site_site_symmetry_order
_atom_site_calc_flag
_atom_site_refinement_flags_posn
_atom_site_refinement_flags_adp
_atom_site_refinement_flags_occupancy
_atom_site_disorder_assembly
_atom_site_disorder_group
Au01 Au 0.71878(3) 0.62723(2) 0.67386(2) 0.01860(11) Uani 1 1 d . . . . .
Au02 Au 0.65444(3) 0.71207(2) 0.74283(2) 0.01855(11) Uani 1 1 d . . . . .
Au03 Au 0.77058(3) 0.80241(2) 0.69750(2) 0.01807(11) Uani 1 1 d . . . . .
Au04 Au 0.70453(3) 0.56553(2) 0.76682(2) 0.01879(11) Uani 1 1 d . . . . .
Au05 Au 0.77030(3) 0.73813(2) 0.79206(2) 0.02033(11) Uani 1 1 d . . . . .
Au06 Au 0.83322(3) 0.64520(2) 0.72537(2) 0.02018(11) Uani 1 1 d . . . . .
Au07 Au 0.63305(3) 0.84280(2) 0.76376(2) 0.01851(11) Uani 1 1 d . . . . .
Au08 Au 0.76565(3) 0.75345(2) 0.60330(2) 0.02315(12) Uani 1 1 d . . . . .
Au09 Au 0.54017(3) 0.60350(2) 0.72010(2) 0.02115(12) Uani 1 1 d . . . . .
Au0A Au 0.71232(3) 0.47908(2) 0.69089(2) 0.02076(12) Uani 1 1 d . . . . .
Au0B Au 0.88156(3) 0.48761(3) 0.74708(2) 0.02447(12) Uani 1 1 d . . . . .
Au0C Au 0.51729(3) 0.57877(2) 0.83792(2) 0.02280(12) Uani 1 1 d . . . . .
Au0D Au 0.94081(3) 0.77350(2) 0.73662(2) 0.02263(12) Uani 1 1 d . . . . .
Au0E Au 0.78204(3) 0.92262(3) 0.73428(2) 0.02554(12) Uani 1 1 d . . . . .
S00F S 0.70466(18) 0.66445(15) 0.59112(10) 0.0235(6) Uani 1 1 d . . . . .
S00G S 0.56256(19) 0.49345(15) 0.70411(10) 0.0224(6) Uani 1 1 d . . . . .
S00H S 0.97754(17) 0.66698(14) 0.71447(10) 0.0202(5) Uani 1 1 d . . . . .
S00I S 0.50809(18) 0.71801(14) 0.72820(10) 0.0207(6) Uani 1 1 d . . . . .
S00J S 0.86132(19) 0.46569(14) 0.67461(11) 0.0234(6) Uani 1 1 d . . . . .
S00K S 0.64203(19) 0.49453(15) 0.83954(10) 0.0235(6) Uani 1 1 d . . . . .
S00L S 0.6457(2) 0.96254(14) 0.71225(10) 0.0245(6) Uani 1 1 d . . . . .
S00M S 0.83001(18) 0.83998(15) 0.61544(10) 0.0232(6) Uani 1 1 d . . . . .
P00N P 0.53412(19) 0.83550(15) 0.83368(11) 0.0218(6) Uani 1 1 d . . . . .
P00O P 0.8327(2) 0.68152(16) 0.85910(11) 0.0241(6) Uani 1 1 d . . . . .
P00P P 0.3938(2) 0.65449(16) 0.85397(11) 0.0231(6) Uani 1 1 d . . . . .
S00Q S 0.9215(2) 0.88439(16) 0.75130(11) 0.0279(6) Uani 1 1 d . . . . .
P00R P 0.9307(2) 0.47762(16) 0.81737(11) 0.0252(6) Uani 1 1 d . . . . .
P00S P 1.000000 0.500000 1.000000 0.0337(11) Uani 1 2 d S T P . .
C00X C 0.8758(8) 0.5433(7) 0.8490(4) 0.026(3) Uani 1 1 d . U . . .
H00X H 0.825736 0.533432 0.871840 0.031 Uiso 1 1 calc R . . . .
F00Y F 0.9820(9) 0.5781(5) 1.0059(4) 0.081(4) Uani 1 1 d . . . . .
F00Z F 0.9335(6) 0.5190(5) 0.9626(3) 0.049(2) Uani 1 1 d . . . . .
C011 C 0.6043(9) 0.4229(7) 0.8227(5) 0.032(3) Uani 1 1 d . U . . .
H011 H 0.604618 0.435931 0.787179 0.039 Uiso 1 1 calc R . . . .
F012 F 1.0732(6) 0.5187(7) 0.9565(3) 0.067(3) Uani 1 1 d . . . . .
C013 C 0.9008(8) 0.6057(6) 0.8425(4) 0.022(2) Uani 1 1 d . U . . .
H013 H 0.959055 0.610120 0.828116 0.026 Uiso 1 1 calc R . . . .
C014 C 0.8651(9) 0.3179(7) 0.7145(5) 0.033(3) Uani 1 1 d . U . . .
H014 H 0.846382 0.331303 0.746077 0.039 Uiso 1 1 calc R . . . .
C015 C 0.4995(8) 0.7513(6) 0.8470(4) 0.024(2) Uani 1 1 d . U . . .
H015 H 0.542909 0.711364 0.852898 0.028 Uiso 1 1 calc R . . . .
C018 C 0.5541(8) 0.4457(6) 0.6246(4) 0.025(3) Uani 1 1 d . U . . .
H018 H 0.616419 0.424891 0.625742 0.030 Uiso 1 1 calc R . . . .
C01A C 0.7003(8) 0.5908(7) 0.5053(4) 0.031(3) Uani 1 1 d . U . . .
H01A H 0.649112 0.620481 0.518967 0.037 Uiso 1 1 calc R . . . .
H01B H 0.679493 0.554481 0.494809 0.037 Uiso 1 1 calc R . . . .
C01B C 0.7584(9) 0.5559(7) 0.5436(5) 0.031(3) Uani 1 1 d . U . . .
H01C H 0.725229 0.527131 0.572097 0.037 Uiso 1 1 calc R . . . .
C01D C 0.8438(8) 0.6561(6) 0.5154(4) 0.023(2) Uani 1 1 d . U . . .
H01D H 0.865289 0.692737 0.525756 0.028 Uiso 1 1 calc R . . . .
C01G C 0.9683(9) 1.0095(7) 0.6935(5) 0.030(3) Uani 1 1 d . U . . .
H01G H 0.904782 1.027618 0.694882 0.036 Uiso 1 1 calc R . . . .
C01I C 0.9042(8) 0.7234(7) 0.8796(4) 0.026(3) Uani 1 1 d . U . . .
C01J C 0.4185(8) 0.7396(7) 0.8493(5) 0.028(3) Uani 1 1 d . U . . .
H01J H 0.372443 0.777978 0.848463 0.034 Uiso 1 1 calc R . . . .
C01K C 0.7952(8) 0.6105(6) 0.5589(4) 0.022(2) Uani 1 1 d . U . . .
H01K H 0.837054 0.585469 0.581593 0.027 Uiso 1 1 calc R . . . .
C01L C 0.4853(9) 0.7442(8) 0.6309(5) 0.038(3) Uani 1 1 d . U . . .
H01L H 0.515950 0.695550 0.630778 0.046 Uiso 1 1 calc R . . . .
C01N C 1.1082(8) 0.7091(7) 0.6403(5) 0.032(3) Uani 1 1 d . U . . .
H01N H 1.118731 0.737457 0.661683 0.038 Uiso 1 1 calc R . . . .
C01O C 0.5353(8) 0.5122(6) 0.6445(4) 0.024(3) Uani 1 1 d . U . . .
H01O H 0.571922 0.546595 0.623011 0.029 Uiso 1 1 calc R . . . .
C01P C 1.0095(9) 0.7004(8) 0.6494(5) 0.036(3) Uani 1 1 d . U . . .
H01P H 0.974463 0.747644 0.639560 0.044 Uiso 1 1 calc R . . . .
C01R C 0.5184(9) 0.7724(7) 0.6651(4) 0.029(3) Uani 1 1 d . U . . .
H01R H 0.581514 0.774532 0.653435 0.035 Uiso 1 1 calc R . . . .
C01S C 0.7839(8) 0.6913(6) 0.4772(4) 0.025(3) Uani 1 1 d . U . . .
H01E H 0.734306 0.722652 0.490631 0.030 Uiso 1 1 calc R . . . .
H01F H 0.816455 0.719827 0.448930 0.030 Uiso 1 1 calc R . . . .
C01U C 0.9112(8) 0.3744(6) 0.6785(5) 0.028(3) Uani 1 1 d . U . . .
H01U H 0.968343 0.370264 0.689332 0.034 Uiso 1 1 calc R . . . .
C01V C 0.4719(9) 0.8482(7) 0.6669(5) 0.034(3) Uani 1 1 d . U . . .
H01V H 0.494113 0.866388 0.690359 0.041 Uiso 1 1 calc R . . . .
C01W C 0.7509(8) 0.6357(7) 0.4621(4) 0.027(3) Uani 1 1 d . U . . .
H01W H 0.712215 0.658464 0.437281 0.033 Uiso 1 1 calc R . . . .
C01X C 0.9855(8) 0.9314(7) 0.6958(5) 0.029(3) Uani 1 1 d . U . . .
H01X H 0.966390 0.923342 0.667198 0.035 Uiso 1 1 calc R . . . .
C01Z C 0.9974(10) 0.6548(8) 0.6180(5) 0.041(3) Uani 1 1 d . U . . .
H01Z H 0.935218 0.647978 0.624132 0.049 Uiso 1 1 calc R . . . .
C020 C 1.0842(8) 0.9028(6) 0.6944(5) 0.031(3) Uani 1 1 d . U . . .
H020 H 1.095606 0.851038 0.697579 0.037 Uiso 1 1 calc R . . . .
C022 C 0.5779(8) 0.8339(7) 0.8867(4) 0.027(3) Uani 1 1 d . U . . .
C024 C 0.4382(9) 0.5446(7) 0.6428(5) 0.033(3) Uani 1 1 d . U . . .
H024 H 0.423503 0.587408 0.656173 0.040 Uiso 1 1 calc R . . . .
C025 C 0.2666(10) 0.5996(8) 0.9294(5) 0.040(3) Uani 1 1 d . U . . .
H025 H 0.234920 0.596454 0.905767 0.048 Uiso 1 1 calc R . . . .
C026 C 1.2233(11) 0.4646(9) 0.8065(7) 0.054(4) Uani 1 1 d . U . . .
H026 H 1.284355 0.453679 0.806108 0.065 Uiso 1 1 calc R . . . .
C027 C 0.8377(9) 0.5089(7) 0.5215(4) 0.031(3) Uani 1 1 d . U . . .
H02A H 0.876306 0.486379 0.545914 0.037 Uiso 1 1 calc R . . . .
H02B H 0.817357 0.471527 0.511954 0.037 Uiso 1 1 calc R . . . .
C02B C 1.0470(8) 0.4825(6) 0.8085(5) 0.028(3) Uani 1 1 d . U . . .
C02C C 0.5128(11) 0.3833(8) 0.8995(5) 0.046(4) Uani 1 1 d . U . . .
H02C H 0.527920 0.418947 0.913246 0.055 Uiso 1 1 calc R . . . .
H02D H 0.452858 0.375398 0.914185 0.055 Uiso 1 1 calc R . . . .
C02E C 0.9721(9) 0.6842(8) 0.9031(5) 0.039(3) Uani 1 1 d . U . . .
H02E H 0.981266 0.634551 0.909774 0.047 Uiso 1 1 calc R . . . .
C02G C 0.5874(8) 1.0214(6) 0.7503(4) 0.025(3) Uani 1 1 d . U . . .
H02G H 0.569863 0.992988 0.783227 0.030 Uiso 1 1 calc R . . . .
C02H C 0.7424(9) 0.9332(7) 0.5427(5) 0.035(3) Uani 1 1 d . U . . .
H02H H 0.710325 0.894736 0.543123 0.041 Uiso 1 1 calc R . . . .
C02I C 1.1011(10) 0.4664(8) 0.7695(6) 0.045(4) Uani 1 1 d . U . . .
H02I H 1.077271 0.459327 0.743949 0.054 Uiso 1 1 calc R . . . .
C02J C 0.4232(10) 0.5626(8) 0.5904(5) 0.042(3) Uani 1 1 d . U . . .
H02F H 0.362601 0.585853 0.588182 0.050 Uiso 1 1 calc R . . . .
H02J H 0.462409 0.595579 0.570759 0.050 Uiso 1 1 calc R . . . .
C02L C 0.4896(12) 0.3548(8) 0.8252(6) 0.052(4) Uani 1 1 d . U . . .
H02K H 0.429386 0.347683 0.839542 0.062 Uiso 1 1 calc R . . . .
H02L H 0.492031 0.371221 0.789915 0.062 Uiso 1 1 calc R . . . .
C02M C 0.3465(8) 0.6274(7) 0.9159(5) 0.027(3) Uani 1 1 d . U . . .
C02N C 1.1475(10) 0.5937(9) 0.6165(6) 0.046(4) Uani 1 1 d . U . . .
H02N H 1.182668 0.545909 0.622896 0.055 Uiso 1 1 calc R . . . .
C02O C 0.9335(9) 0.3561(7) 0.6290(5) 0.033(3) Uani 1 1 d . U . . .
H02O H 0.959437 0.394615 0.604555 0.040 Uiso 1 1 calc R . . . .
C02Q C 1.1769(12) 0.4822(10) 0.8412(7) 0.056(4) Uani 1 1 d . U . . .
H02Q H 1.203023 0.492993 0.864547 0.068 Uiso 1 1 calc R . . . .
C02U C 0.3909(9) 0.9151(7) 0.7940(5) 0.037(3) Uani 1 1 d . U . . .
H02U H 0.416454 0.894271 0.767735 0.044 Uiso 1 1 calc R . . . .
C02V C 0.8272(9) 0.5854(7) 0.4413(5) 0.035(3) Uani 1 1 d . U . . .
H02M H 0.804286 0.548539 0.432648 0.041 Uiso 1 1 calc R . . . .
H02P H 0.859509 0.611685 0.411856 0.041 Uiso 1 1 calc R . . . .
C02W C 0.9214(8) 0.6077(7) 0.4945(5) 0.031(3) Uani 1 1 d . U . . .
H02R H 0.956178 0.635521 0.466935 0.037 Uiso 1 1 calc R . . . .
H02S H 0.959108 0.584596 0.519256 0.037 Uiso 1 1 calc R . . . .
C02X C 0.5388(9) 0.4656(8) 0.5716(5) 0.035(3) Uani 1 1 d . U . . .
H02T H 0.553911 0.423764 0.557713 0.042 Uiso 1 1 calc R . . . .
H02V H 0.575454 0.500809 0.552320 0.042 Uiso 1 1 calc R . . . .
C02Y C 1.1174(11) 0.9223(8) 0.7347(6) 0.046(4) Uani 1 1 d . U . . .
H02W H 1.088311 0.898570 0.766247 0.055 Uiso 1 1 calc R . . . .
H02X H 1.180588 0.905531 0.733075 0.055 Uiso 1 1 calc R . . . .
C02Z C 0.4335(8) 0.8974(6) 0.8351(4) 0.025(3) Uani 1 1 d . U . . .
C032 C 0.5172(10) 0.4096(8) 0.8457(5) 0.041(3) Uani 1 1 d . U . . .
H032 H 0.475639 0.454289 0.838899 0.049 Uiso 1 1 calc R . . . .
C033 C 1.1145(9) 1.0179(7) 0.6429(5) 0.037(3) Uani 1 1 d . U . . .
H033 H 1.145162 1.040843 0.611151 0.045 Uiso 1 1 calc R . . . .
C034 C 1.0835(9) 0.4872(7) 0.8482(5) 0.036(3) Uani 1 1 d . U . . .
H034 H 1.048493 0.493275 0.877615 0.043 Uiso 1 1 calc R . . . .
C036 C 0.4980(10) 0.3916(7) 0.6541(6) 0.043(3) Uani 1 1 d . U . . .
H03A H 0.508985 0.377775 0.687818 0.051 Uiso 1 1 calc R . . . .
H03B H 0.511122 0.349322 0.640751 0.051 Uiso 1 1 calc R . . . .
C039 C 0.6711(10) 0.3557(7) 0.8342(5) 0.038(3) Uani 1 1 d . U . . .
H039 H 0.730970 0.365088 0.818994 0.046 Uiso 1 1 calc R . . . .
C03A C 0.9568(9) 0.2284(7) 0.6735(5) 0.038(3) Uani 1 1 d . U . . .
H03C H 0.999932 0.184338 0.677312 0.045 Uiso 1 1 calc R . . . .
C03B C 0.7646(8) 0.9246(6) 0.5941(4) 0.025(3) Uani 1 1 d . U . . .
H03D H 0.709193 0.929085 0.616940 0.030 Uiso 1 1 calc R . . . .
C03D C 0.5017(10) 0.7906(9) 0.5811(5) 0.048(4) Uani 1 1 d . U . . .
H03E H 0.481207 0.771426 0.557879 0.057 Uiso 1 1 calc R . . . .
H03F H 0.564756 0.791411 0.571334 0.057 Uiso 1 1 calc R . . . .
C03E C 1.1005(10) 0.9993(8) 0.7308(5) 0.041(3) Uani 1 1 d . U . . .
H03G H 1.122794 1.009877 0.757568 0.049 Uiso 1 1 calc R . . . .
C03F C 0.5270(12) 1.1109(9) 0.6826(6) 0.054(4) Uani 1 1 d . U . . .
H03H H 0.473291 1.134244 0.669185 0.065 Uiso 1 1 calc R . . . .
H03I H 0.563833 1.084273 0.659780 0.065 Uiso 1 1 calc R . . . .
C03H C 0.8108(10) 1.0596(9) 0.4917(6) 0.049(4) Uani 1 1 d . U . . .
H03J H 0.841222 1.098546 0.491089 0.058 Uiso 1 1 calc R . . . .
H03K H 0.795447 1.065980 0.459318 0.058 Uiso 1 1 calc R . . . .
C03J C 0.4506(10) 1.1025(8) 0.7661(6) 0.046(4) Uani 1 1 d . U . . .
H03L H 0.395706 1.127461 0.754599 0.055 Uiso 1 1 calc R . . . .
H03M H 0.436004 1.069367 0.797132 0.055 Uiso 1 1 calc R . . . .
C03L C 0.5044(9) 1.0620(7) 0.7294(5) 0.037(3) Uani 1 1 d . U . . .
H03N H 0.470106 1.027974 0.724835 0.044 Uiso 1 1 calc R . . . .
C03M C 0.8928(11) 0.7967(8) 0.8695(6) 0.043(4) Uani 1 1 d . U . . .
H03O H 0.848057 0.824034 0.852197 0.052 Uiso 1 1 calc R . . . .
C03N C 1.1661(9) 0.6355(8) 0.6493(6) 0.042(3) Uani 1 1 d . U . . .
H03P H 1.228237 0.640827 0.642389 0.051 Uiso 1 1 calc R . . . .
H03Q H 1.152940 0.610583 0.683269 0.051 Uiso 1 1 calc R . . . .
C03O C 0.3855(9) 0.7438(8) 0.6452(5) 0.039(3) Uani 1 1 d . U . . .
H03R H 0.363734 0.724456 0.622498 0.047 Uiso 1 1 calc R . . . .
H03S H 0.372694 0.714440 0.677925 0.047 Uiso 1 1 calc R . . . .
C03P C 0.3074(9) 0.6654(7) 0.8197(5) 0.030(3) Uani 1 1 d . U . . .
C03Q C 1.0038(9) 1.0279(7) 0.7331(5) 0.038(3) Uani 1 1 d . U . . .
H03T H 0.994639 1.079332 0.728942 0.046 Uiso 1 1 calc R . . . .
H03U H 0.972376 1.007438 0.764881 0.046 Uiso 1 1 calc R . . . .
C03R C 1.0192(9) 1.0441(7) 0.6449(5) 0.036(3) Uani 1 1 d . U . . .
H03V H 0.998183 1.033297 0.618212 0.043 Uiso 1 1 calc R . . . .
H03W H 1.008561 1.095538 0.640945 0.043 Uiso 1 1 calc R . . . .
C03S C 0.6462(11) 0.8706(10) 0.8831(6) 0.052(4) Uani 1 1 d . U . . .
H03X H 0.667833 0.898787 0.853215 0.063 Uiso 1 1 calc R . . . .
C03U C 0.7869(9) 0.3055(7) 0.6965(5) 0.038(3) Uani 1 1 d . U . . .
H03Y H 0.758994 0.268511 0.720709 0.045 Uiso 1 1 calc R . . . .
H H 0.743967 0.348969 0.692644 0.045 Uiso 1 1 calc R . . . .
C03V C 0.8878(8) 0.5520(7) 0.4780(5) 0.029(3) Uani 1 1 d . U . . .
H03Z H 0.938047 0.521002 0.463924 0.035 Uiso 1 1 calc R . . . .
C03W C 1.0271(11) 0.7206(9) 0.9167(6) 0.051(4) Uani 1 1 d . U . . .
H03 H 1.074156 0.695079 0.932797 0.061 Uiso 1 1 calc R . . . .
C03X C 1.0522(10) 0.5870(9) 0.6257(6) 0.047(4) Uani 1 1 d . U . . .
H0AA H 1.041311 0.559902 0.603960 0.057 Uiso 1 1 calc R . . . .
HA H 1.036854 0.560846 0.659145 0.057 Uiso 1 1 calc R . . . .
C03Y C 0.9218(10) 0.3348(8) 0.8409(6) 0.044(4) Uani 1 1 d . U . . .
H1AA H 0.923507 0.338856 0.807514 0.052 Uiso 1 1 calc R . . . .
C03Z C 1.1472(10) 1.0375(8) 0.6818(6) 0.047(4) Uani 1 1 d . U . . .
H2AA H 1.134246 1.088812 0.678572 0.056 Uiso 1 1 calc R . . . .
HB H 1.210868 1.022942 0.679649 0.056 Uiso 1 1 calc R . . . .
C040 C 0.5490(10) 0.7936(8) 0.9322(5) 0.042(3) Uani 1 1 d . U . . .
H040 H 0.504396 0.766345 0.936260 0.051 Uiso 1 1 calc R . . . .
C042 C 0.3912(10) 0.6305(8) 0.9510(5) 0.041(3) Uani 1 1 d . U . . .
H042 H 0.445289 0.647294 0.942361 0.049 Uiso 1 1 calc R . . . .
C046 C 0.3826(8) 0.4883(8) 0.6728(5) 0.036(3) Uani 1 1 d . U . . .
H04A H 0.395944 0.473791 0.706079 0.044 Uiso 1 1 calc R . . . .
H04B H 0.320217 0.508309 0.674143 0.044 Uiso 1 1 calc R . . . .
C049 C 1.1127(9) 0.7032(9) 0.5543(6) 0.045(4) Uani 1 1 d . U . . .
H049 H 1.126413 0.729702 0.520346 0.054 Uiso 1 1 calc R . . . .
C04A C 0.2323(8) 0.7137(7) 0.8269(5) 0.030(3) Uani 1 1 d . U . . .
H04C H 0.227796 0.741795 0.849335 0.036 Uiso 1 1 calc R . . . .
C04B C 0.3863(10) 0.4412(9) 0.6003(5) 0.044(4) Uani 1 1 d . U . . .
H04D H 0.324079 0.458032 0.597797 0.052 Uiso 1 1 calc R . . . .
H04E H 0.404204 0.397860 0.588252 0.052 Uiso 1 1 calc R . . . .
C04C C 1.1767(11) 0.6331(9) 0.5630(6) 0.051(4) Uani 1 1 d . U . . .
H04F H 1.237120 0.642067 0.558630 0.061 Uiso 1 1 calc R . . . .
H04G H 1.173230 0.604815 0.540275 0.061 Uiso 1 1 calc R . . . .
C04E C 1.1312(10) 0.9400(8) 0.6474(6) 0.047(4) Uani 1 1 d . U . . .
H04H H 1.194327 0.922902 0.645582 0.056 Uiso 1 1 calc R . . . .
H04I H 1.111142 0.929215 0.620369 0.056 Uiso 1 1 calc R . . . .
C04F C 0.6413(10) 1.0760(8) 0.7541(6) 0.042(3) Uani 1 1 d . U . . .
H04J H 0.695745 1.051344 0.767228 0.050 Uiso 1 1 calc R . . . .
C04J C 0.9208(10) 0.3842(8) 0.9076(5) 0.042(3) Uani 1 1 d . U . . .
H04K H 0.919610 0.423840 0.920015 0.051 Uiso 1 1 calc R . . . .
C04K C 0.9208(9) 0.3951(8) 0.8582(5) 0.038(3) Uani 1 1 d . U . . .
C04O C 0.5016(11) 1.1549(8) 0.7733(6) 0.048(4) Uani 1 1 d . U . . .
H04O H 0.466672 1.180048 0.798018 0.057 Uiso 1 1 calc R . . . .
C04P C 1.0202(10) 0.6954(9) 0.5650(6) 0.048(4) Uani 1 1 d . U . . .
H04L H 1.007455 0.669654 0.542997 0.058 Uiso 1 1 calc R . . . .
H04M H 0.983973 0.742185 0.559821 0.058 Uiso 1 1 calc R . . . .
C04Q C 1.1316(11) 0.7442(9) 0.5891(6) 0.049(4) Uani 1 1 d . U . . .
H04N H 1.194020 0.748341 0.582683 0.058 Uiso 1 1 calc R . . . .
H04P H 1.098068 0.791993 0.582862 0.058 Uiso 1 1 calc R . . . .
C04S C 0.6639(11) 1.1252(9) 0.7064(7) 0.054(4) Uani 1 1 d . U . . .
H04Q H 0.698562 1.098713 0.682914 0.064 Uiso 1 1 calc R . . . .
H04R H 0.698308 1.159252 0.710002 0.064 Uiso 1 1 calc R . . . .
C04T C 0.3607(11) 0.8681(9) 0.5941(6) 0.053(4) Uani 1 1 d . U . . .
H04S H 0.337045 0.852593 0.570278 0.064 Uiso 1 1 calc R . . . .
H04T H 0.332766 0.916740 0.594580 0.064 Uiso 1 1 calc R . . . .
C04U C 0.4535(10) 0.8657(8) 0.5805(5) 0.042(3) Uani 1 1 d . U . . .
H04U H 0.465996 0.895932 0.547577 0.051 Uiso 1 1 calc R . . . .
C04V C 0.8242(10) 0.9291(8) 0.5069(5) 0.039(3) Uani 1 1 d . U . . .
H04V H 0.809838 0.932087 0.474796 0.047 Uiso 1 1 calc R . . . .
H04W H 0.861963 0.883808 0.516608 0.047 Uiso 1 1 calc R . . . .
C04X C 0.5741(11) 0.3165(8) 0.9112(5) 0.046(4) Uani 1 1 d . U . . .
H04X H 0.570275 0.299334 0.946826 0.055 Uiso 1 1 calc R . . . .
C04Y C 0.8792(9) 0.2168(7) 0.6548(6) 0.039(3) Uani 1 1 d . U . . .
H04Y H 0.852891 0.177462 0.677191 0.047 Uiso 1 1 calc R . . . .
HC H 0.898172 0.204816 0.623047 0.047 Uiso 1 1 calc R . . . .
C050 C 0.8537(9) 0.3425(7) 0.6134(5) 0.036(3) Uani 1 1 d . U . . .
H05A H 0.870568 0.329360 0.582004 0.043 Uiso 1 1 calc R . . . .
H05B H 0.810888 0.386037 0.609250 0.043 Uiso 1 1 calc R . . . .
C052 C 0.7279(10) 1.0607(8) 0.5289(5) 0.043(4) Uani 1 1 d . U . . .
H052 H 0.688900 1.106396 0.520687 0.051 Uiso 1 1 calc R . . . .
C054 C 0.9223(13) 0.3219(10) 0.9383(7) 0.061(5) Uani 1 1 d . U . . .
H054 H 0.924845 0.317650 0.971280 0.073 Uiso 1 1 calc R . . . .
C057 C 0.6676(10) 0.3271(8) 0.8889(6) 0.046(4) Uani 1 1 d . U . . .
H05C H 0.707159 0.282032 0.895504 0.055 Uiso 1 1 calc R . . . .
H05D H 0.686317 0.360589 0.903082 0.055 Uiso 1 1 calc R . . . .
C05A C 0.3198(11) 0.9739(9) 0.8698(6) 0.057(4) Uani 1 1 d . U . . .
H05E H 0.295220 0.996028 0.895572 0.068 Uiso 1 1 calc R . . . .
C05C C 0.4886(10) 0.8935(8) 0.6164(6) 0.044(4) Uani 1 1 d . U . . .
H05F H 0.551736 0.893800 0.606579 0.053 Uiso 1 1 calc R . . . .
H05G H 0.459930 0.942150 0.616198 0.053 Uiso 1 1 calc R . . . .
C05F C 1.1875(12) 0.4601(10) 0.7662(7) 0.063(5) Uani 1 1 d . U . . .
H05H H 1.224417 0.452857 0.737558 0.076 Uiso 1 1 calc R . . . .
C05G C 0.4403(10) 0.4965(8) 0.5710(5) 0.039(3) Uani 1 1 d . U . . .
H05I H 0.428307 0.509347 0.537089 0.047 Uiso 1 1 calc R . . . .
C05I C 0.1651(9) 0.7209(8) 0.8018(6) 0.041(3) Uani 1 1 d . U . . .
H05J H 0.112271 0.750953 0.808561 0.049 Uiso 1 1 calc R . . . .
C05L C 0.9308(12) 0.2490(8) 0.7203(6) 0.051(4) Uani 1 1 d . U . . .
H05K H 0.982677 0.255668 0.731679 0.061 Uiso 1 1 calc R . . . .
H05L H 0.903959 0.211425 0.744564 0.061 Uiso 1 1 calc R . . . .
C05Q C 0.8124(9) 0.9829(7) 0.5923(5) 0.033(3) Uani 1 1 d . U . . .
H05Q H 0.827871 0.977875 0.624785 0.040 Uiso 1 1 calc R . . . .
C05S C 0.2370(10) 0.5774(8) 0.9776(5) 0.045(4) Uani 1 1 d . U . . .
H05S H 0.184453 0.558346 0.987252 0.054 Uiso 1 1 calc R . . . .
C05U C 0.5508(12) 0.2873(8) 0.8369(6) 0.049(4) Uani 1 1 d . U . . .
H05U H 0.534082 0.251516 0.823324 0.059 Uiso 1 1 calc R . . . .
C05X C 0.8959(8) 0.9811(7) 0.5557(5) 0.031(3) Uani 1 1 d . U . . .
H05M H 0.934909 0.936301 0.564757 0.037 Uiso 1 1 calc R . . . .
H05N H 0.926637 1.019826 0.555112 0.037 Uiso 1 1 calc R . . . .
C060 C 0.2817(11) 0.5824(9) 1.0120(6) 0.052(4) Uani 1 1 d . U . . .
H060 H 0.259493 0.567071 1.044993 0.063 Uiso 1 1 calc R . . . .
C061 C 1.0133(13) 0.7928(10) 0.9070(7) 0.062(5) Uani 1 1 d . U . . .
H061 H 1.051211 0.816681 0.916120 0.074 Uiso 1 1 calc R . . . .
C062 C 0.2761(12) 0.9857(11) 0.8301(7) 0.065(5) Uani 1 1 d . U . . .
H062 H 0.219036 1.011429 0.830655 0.078 Uiso 1 1 calc R . . . .
C068 C 0.3408(11) 0.8209(8) 0.6434(6) 0.046(4) Uani 1 1 d . U . . .
H068 H 0.276560 0.822143 0.652081 0.055 Uiso 1 1 calc R . . . .
C06A C 0.1751(10) 0.6837(9) 0.7666(6) 0.047(4) Uani 1 1 d . U . . .
H06A H 0.129184 0.689190 0.748685 0.056 Uiso 1 1 calc R . . . .
C06C C 0.4002(10) 0.9291(8) 0.8710(6) 0.044(4) Uani 1 1 d . U . . .
H06C H 0.430510 0.921625 0.897398 0.053 Uiso 1 1 calc R . . . .
C36 C 0.9201(14) 0.2616(12) 0.9212(8) 0.073(6) Uani 1 1 d . U . . .
H36 H 0.918516 0.216706 0.942261 0.087 Uiso 1 1 calc R . . . .
C56 C 0.9203(14) 0.2724(10) 0.8713(8) 0.068(5) Uani 1 1 d . U . . .
H56 H 0.919268 0.233181 0.858787 0.082 Uiso 1 1 calc R . . . .
C8 C 0.7667(10) 0.6425(8) 0.9573(5) 0.039(3) Uani 1 1 d . U . . .
H8 H 0.813317 0.660234 0.963705 0.047 Uiso 1 1 calc R . . . .
C12 C 0.6864(9) 0.6218(7) 0.9025(5) 0.031(3) Uani 1 1 d . U . . .
H12 H 0.678692 0.625671 0.870384 0.037 Uiso 1 1 calc R . . . .
C18 C 0.7582(9) 0.6472(7) 0.9112(4) 0.030(3) Uani 1 1 d . U . . .
C19 C 0.2497(10) 0.6396(9) 0.7572(6) 0.045(4) Uani 1 1 d . U . . .
H19 H 0.257585 0.616659 0.731562 0.054 Uiso 1 1 calc R . . . .
C20 C 0.7566(11) 1.0521(8) 0.5786(6) 0.047(4) Uani 1 1 d . U . . .
H20A H 0.789314 1.090140 0.576972 0.057 Uiso 1 1 calc R . . . .
H20B H 0.704656 1.055624 0.603377 0.057 Uiso 1 1 calc R . . . .
C21 C 0.3566(11) 0.6086(10) 0.9997(6) 0.051(4) Uani 1 1 d . U . . .
H21 H 0.386369 0.612385 1.023971 0.062 Uiso 1 1 calc R . . . .
C22 C 0.3142(9) 0.6283(8) 0.7855(5) 0.035(3) Uani 1 1 d . U . . .
H22 H 0.363985 0.594228 0.781004 0.041 Uiso 1 1 calc R . . . .
C23 C 0.8713(10) 0.9887(8) 0.5047(5) 0.043(4) Uani 1 1 d . U . . .
H23 H 0.925008 0.987462 0.480307 0.051 Uiso 1 1 calc R . . . .
C35 C 0.5842(12) 1.1183(8) 0.7895(6) 0.052(4) Uani 1 1 d . U . . .
H35A H 0.571738 1.086130 0.821190 0.062 Uiso 1 1 calc R . . . .
H35B H 0.616932 1.153096 0.793585 0.062 Uiso 1 1 calc R . . . .
C39 C 0.6836(9) 1.0038(8) 0.5295(5) 0.043(4) Uani 1 1 d . U . . .
H39A H 0.667264 1.009561 0.497419 0.052 Uiso 1 1 calc R . . . .
H39B H 0.629727 1.004764 0.553160 0.052 Uiso 1 1 calc R . . . .
C46 C 0.6815(14) 0.8652(12) 0.9240(8) 0.072(5) Uani 1 1 d . U . . .
H46 H 0.730042 0.887834 0.921329 0.086 Uiso 1 1 calc R . . . .
C47 C 0.9482(13) 0.8285(11) 0.8854(7) 0.068(5) Uani 1 1 d . U . . .
H47 H 0.938401 0.878011 0.880276 0.082 Uiso 1 1 calc R . . . .
C49 C 0.5244(14) 1.2075(9) 0.7271(7) 0.064(5) Uani 1 1 d . U . . .
H49A H 0.561514 1.238501 0.732112 0.077 Uiso 1 1 calc R . . . .
H49B H 0.470922 1.236752 0.716108 0.077 Uiso 1 1 calc R . . . .
C50 C 0.6504(13) 0.8302(11) 0.9656(7) 0.064(5) Uani 1 1 d . U . . .
H50 H 0.673937 0.830093 0.993194 0.076 Uiso 1 1 calc R . . . .
C54 C 0.5745(13) 1.1652(10) 0.6884(7) 0.064(5) Uani 1 1 d . U . . .
H54 H 0.587016 1.198482 0.656654 0.077 Uiso 1 1 calc R . . . .
C60 C 0.5858(13) 0.7944(10) 0.9703(6) 0.059(5) Uani 1 1 d . U . . .
H60 H 0.564906 0.768539 1.001219 0.070 Uiso 1 1 calc R . . . .
C26 C 0.3162(12) 0.9599(10) 0.7907(7) 0.060(5) Uani 1 1 d . U . . .
H26 H 0.291723 0.973381 0.761826 0.073 Uiso 1 1 calc R . . . .
C33 C 0.4211(12) 1.1147(11) 0.5662(8) 0.066(5) Uani 1 1 d . U . . .
H33A H 0.449737 1.085654 0.593584 0.079 Uiso 1 1 calc R . . . .
H33B H 0.446223 1.094839 0.537796 0.079 Uiso 1 1 calc R . . . .
C34 C 0.4409(14) 1.1905(12) 0.5558(8) 0.074(6) Uani 1 1 d . U . . .
H34A H 0.415202 1.218529 0.527130 0.089 Uiso 1 1 calc R . . . .
H34B H 0.411795 1.211317 0.583300 0.089 Uiso 1 1 calc R . . . .
C37 C 0.5285(10) 1.1961(8) 0.5481(5) 0.046(4) Uani 1 1 d . U . . .
H37A H 0.556520 1.178704 0.519028 0.055 Uiso 1 1 calc R . . . .
H37B H 0.555062 1.164884 0.575588 0.055 Uiso 1 1 calc R . . . .
C0AA C 0.5492(14) 1.2692(11) 0.5417(8) 0.074(6) Uani 1 1 d . U . . .
H0AB H 0.521750 1.300532 0.514584 0.089 Uiso 1 1 calc R . . . .
H0AC H 0.521952 1.286229 0.571007 0.089 Uiso 1 1 calc R . . . .
C57 C 0.6387(16) 1.2756(12) 0.5331(10) 0.094(8) Uani 1 1 d . U . . .
H57A H 0.672442 1.237637 0.518596 0.140 Uiso 1 1 calc GR . . . .
H57B H 0.658136 1.272951 0.563479 0.140 Uiso 1 1 calc GR . . . .
H57C H 0.647246 1.320774 0.511093 0.140 Uiso 1 1 calc GR . . . .
C89 C 0.322(2) 1.1104(19) 0.5781(14) 0.144(13) Uani 1 1 d . U . . .
H89A H 0.290709 1.148860 0.556337 0.217 Uiso 1 1 calc GR . . . .
H89B H 0.300691 1.114084 0.611358 0.217 Uiso 1 1 calc GR . . . .
H89C H 0.312183 1.065586 0.573983 0.217 Uiso 1 1 calc GR . . . .
C4AA C 0.6275(9) 0.5917(8) 0.9401(5) 0.040(3) Uani 1 1 d . U . . .
H4AA H 0.580404 0.574135 0.934028 0.048 Uiso 1 1 calc R . . . .
C13 C 0.9995(10) 0.2887(8) 0.6347(5) 0.042(3) Uani 1 1 d . U . . .
H13A H 1.051768 0.296402 0.645189 0.050 Uiso 1 1 calc R . . . .
H13B H 1.017469 0.274922 0.603549 0.050 Uiso 1 1 calc R . . . .
C1AA C 0.6384(12) 0.5877(9) 0.9863(6) 0.053(4) Uani 1 1 d . U . . .
H1AB H 0.598022 0.568164 1.012470 0.064 Uiso 1 1 calc R . . . .
C2AA C 0.8120(10) 0.2843(8) 0.6501(6) 0.042(3) Uani 1 1 d . U . . .
H2AB H 0.759463 0.276800 0.639159 0.051 Uiso 1 1 calc R . . . .
C25 C 0.7091(11) 0.6125(9) 0.9951(6) 0.051(4) Uani 1 1 d . U . . .
H25 H 0.717248 0.608552 1.027162 0.061 Uiso 1 1 calc R . . . .
C29 C 0.4001(10) 0.4269(9) 0.6516(6) 0.047(4) Uani 1 1 d . U . . .
H29 H 0.361870 0.392550 0.671362 0.057 Uiso 1 1 calc R . . . .
C3AA C 0.6454(13) 0.2993(10) 0.8137(7) 0.063(5) Uani 1 1 d . U . . .
H3AA H 0.685954 0.254902 0.820937 0.075 Uiso 1 1 calc R . . . .
H3AB H 0.648855 0.315141 0.778343 0.075 Uiso 1 1 calc R . . . .
C43 C 0.5462(13) 0.2614(10) 0.8894(7) 0.063(5) Uani 1 1 d . U . . .
H43A H 0.585164 0.216181 0.896704 0.076 Uiso 1 1 calc R . . . .
H43B H 0.486182 0.253823 0.904042 0.076 Uiso 1 1 calc R . . . .
C17 C 0.3736(9) 0.8480(8) 0.6800(6) 0.042(3) Uani 1 1 d . U . . .
H17A H 0.360561 0.817799 0.712398 0.050 Uiso 1 1 calc R . . . .
H17B H 0.343429 0.896062 0.680535 0.050 Uiso 1 1 calc R . . . .
C9 C 0.4957(19) 0.0709(15) 0.9422(10) 0.106(9) Uani 1 1 d . U . . .
H9A H 0.546372 0.048443 0.922837 0.127 Uiso 1 1 calc R . . . .
H9B H 0.514785 0.106632 0.954147 0.127 Uiso 1 1 calc R . . . .
C15 C 0.460(2) 0.0171(16) 0.9836(11) 0.117(10) Uani 1 1 d . U . . .
H15A H 0.441981 -0.019608 0.972008 0.141 Uiso 1 1 calc R . . . .
H15B H 0.408492 0.039060 1.002973 0.141 Uiso 1 1 calc R . . . .
C27 C 0.4221(17) 0.1057(13) 0.9109(9) 0.090(7) Uani 1 1 d . U . . .
H27A H 0.438593 0.148353 0.888374 0.135 Uiso 1 1 calc GR . . . .
H27B H 0.367913 0.117628 0.931828 0.135 Uiso 1 1 calc GR . . . .
H27C H 0.413809 0.072963 0.892928 0.135 Uiso 1 1 calc GR . . . .
Cl1 Cl 0.2337(10) 0.7908(9) 0.9537(5) 0.117(5) Uani 0.5 1 d D . . . .
Cl2 Cl 0.3177(14) 0.8576(11) 1.0031(5) 0.147(7) Uani 0.5 1 d D . . . .
C82 C 0.246(3) 0.837(3) 0.9850(18) 0.100(16) Uani 0.5 1 d D U . . .
H82A H 0.207990 0.819621 1.015287 0.120 Uiso 0.5 1 calc R . . . .
H82B H 0.214532 0.882491 0.970336 0.120 Uiso 0.5 1 calc R . . . .

loop_
_atom_site_aniso_label
_atom_site_aniso_U_11
_atom_site_aniso_U_22
_atom_site_aniso_U_33
_atom_site_aniso_U_23
_atom_site_aniso_U_13
_atom_site_aniso_U_12
Au01 0.0210(2) 0.0169(2) 0.0185(2) -0.00888(18) -0.00107(18) 0.00013(18)
Au02 0.0190(2) 0.0155(2) 0.0226(2) -0.00971(18) -0.00285(18) 0.00094(17)
Au03 0.0193(2) 0.0158(2) 0.0179(2) -0.00568(17) -0.00171(18) 0.00149(17)
Au04 0.0195(2) 0.0149(2) 0.0212(2) -0.00598(18) -0.00168(18) 0.00025(18)
Au05 0.0214(2) 0.0208(2) 0.0185(2) -0.00718(18) -0.00530(18) 0.00325(18)
Au06 0.0166(2) 0.0190(2) 0.0256(2) -0.00876(19) -0.00260(19) 0.00008(18)
Au07 0.0180(2) 0.0148(2) 0.0225(2) -0.00851(18) -0.00036(18) 0.00092(17)
Au08 0.0266(3) 0.0194(2) 0.0214(2) -0.00845(19) -0.00065(19) 0.00362(19)
Au09 0.0193(2) 0.0217(2) 0.0226(2) -0.00845(19) -0.00264(19) 0.00049(19)
Au0A 0.0228(2) 0.0161(2) 0.0249(2) -0.00949(18) -0.00621(19) 0.00231(18)
Au0B 0.0239(3) 0.0228(3) 0.0277(3) -0.0121(2) -0.0038(2) 0.00236(19)
Au0C 0.0253(3) 0.0180(2) 0.0264(3) -0.00836(19) -0.0051(2) -0.00096(19)
Au0D 0.0207(2) 0.0200(2) 0.0291(3) -0.0107(2) -0.0046(2) -0.00009(19)
Au0E 0.0228(3) 0.0212(3) 0.0341(3) -0.0147(2) 0.0030(2) -0.0030(2)
S00F 0.0215(14) 0.0265(15) 0.0221(14) -0.0113(11) -0.0026(11) 0.0045(11)
S00G 0.0252(14) 0.0212(14) 0.0221(14) -0.0083(11) -0.0046(11) -0.0010(11)
S00H 0.0170(13) 0.0173(13) 0.0266(14) -0.0087(11) -0.0030(11) 0.0010(10)
S00I 0.0193(13) 0.0217(14) 0.0203(13) -0.0074(11) -0.0014(11) 0.0010(11)
S00J 0.0241(14) 0.0160(13) 0.0296(15) -0.0098(11) -0.0029(12) 0.0029(11)
S00K 0.0300(15) 0.0188(14) 0.0209(14) -0.0039(11) -0.0048(12) -0.0017(11)
S00L 0.0295(15) 0.0146(13) 0.0269(15) -0.0063(11) -0.0020(12) 0.0029(11)
S00M 0.0234(14) 0.0215(14) 0.0208(13) -0.0051(11) -0.0016(11) 0.0043(11)
P00N 0.0210(15) 0.0205(15) 0.0262(15) -0.0139(12) 0.0006(12) -0.0011(12)
P00O 0.0264(16) 0.0261(16) 0.0186(14) -0.0085(12) -0.0034(12) 0.0031(12)
P00P 0.0233(15) 0.0214(15) 0.0271(15) -0.0075(12) -0.0062(12) -0.0043(12)
S00Q 0.0272(15) 0.0251(15) 0.0338(16) -0.0142(12) 0.0002(13) -0.0050(12)
P00R 0.0239(15) 0.0225(15) 0.0275(16) -0.0089(12) -0.0033(13) 0.0040(12)
P00S 0.043(3) 0.036(3) 0.024(2) 0.0012(19) -0.012(2) -0.011(2)
C00X 0.019(5) 0.032(6) 0.023(5) -0.006(4) 0.000(4) 0.000(4)
F00Y 0.136(11) 0.047(6) 0.076(7) -0.020(5) -0.063(8) 0.001(6)
F00Z 0.058(6) 0.054(6) 0.044(5) -0.002(4) -0.034(4) -0.013(4)
C011 0.049(7) 0.026(6) 0.024(5) -0.008(5) 0.007(5) -0.020(5)
F012 0.040(5) 0.117(10) 0.046(6) -0.011(6) -0.004(4) -0.028(6)
C013 0.022(5) 0.022(5) 0.018(5) -0.005(4) -0.004(4) 0.003(4)
C014 0.041(6) 0.025(6) 0.031(6) -0.009(5) 0.001(5) -0.008(5)
C015 0.028(6) 0.024(5) 0.021(5) -0.011(4) -0.005(4) -0.001(4)
C018 0.027(5) 0.027(6) 0.023(5) -0.014(4) -0.003(4) 0.005(4)
C01A 0.033(6) 0.036(6) 0.027(6) -0.017(5) -0.005(5) 0.000(5)
C01B 0.038(6) 0.027(6) 0.028(6) -0.013(5) -0.002(5) 0.000(5)
C01D 0.024(5) 0.026(5) 0.023(5) -0.017(4) -0.001(4) 0.000(4)
C01G 0.029(6) 0.028(6) 0.030(6) -0.008(5) 0.000(5) -0.001(5)
C01I 0.031(6) 0.026(5) 0.023(5) -0.009(4) -0.006(5) -0.002(5)
C01J 0.024(5) 0.031(6) 0.032(6) -0.017(5) -0.002(5) 0.000(5)
C01K 0.025(5) 0.020(5) 0.021(5) -0.007(4) -0.002(4) 0.002(4)
C01L 0.032(6) 0.042(7) 0.038(6) -0.016(5) -0.005(5) 0.012(5)
C01N 0.031(6) 0.036(6) 0.032(6) -0.018(5) -0.005(5) -0.001(5)
C01O 0.029(6) 0.019(5) 0.024(5) 0.000(4) -0.006(4) -0.007(4)
C01P 0.041(6) 0.038(6) 0.022(5) 0.001(5) -0.011(5) 0.007(5)
C01R 0.031(6) 0.026(6) 0.025(5) -0.003(5) 0.000(5) -0.001(5)
C01S 0.021(5) 0.028(6) 0.021(5) -0.001(4) -0.004(4) 0.002(4)
C01U 0.032(6) 0.021(5) 0.034(6) -0.014(5) -0.004(5) 0.001(5)
C01V 0.030(6) 0.037(6) 0.035(6) -0.009(5) -0.006(5) -0.003(5)
C01W 0.023(5) 0.037(6) 0.018(5) -0.005(5) 0.000(4) -0.003(5)
C01X 0.026(6) 0.030(6) 0.033(6) -0.013(5) -0.002(5) -0.001(5)
C01Z 0.040(7) 0.047(7) 0.042(7) -0.014(6) -0.010(5) -0.011(6)
C020 0.030(6) 0.014(5) 0.042(6) 0.000(5) -0.003(5) -0.001(4)
C022 0.032(6) 0.028(6) 0.025(5) -0.015(4) -0.004(5) -0.002(5)
C024 0.032(6) 0.033(6) 0.032(6) -0.003(5) -0.010(5) -0.001(5)
C025 0.043(7) 0.043(7) 0.040(6) -0.013(5) -0.006(5) -0.018(6)
C026 0.042(7) 0.055(8) 0.064(8) -0.015(6) -0.003(6) -0.009(6)
C027 0.041(6) 0.028(6) 0.024(5) -0.014(5) 0.001(5) -0.003(5)
C02B 0.030(6) 0.023(5) 0.028(6) -0.005(4) 0.001(5) -0.006(5)
C02C 0.053(7) 0.049(7) 0.038(7) -0.018(6) 0.012(6) -0.023(6)
C02E 0.037(6) 0.043(7) 0.038(6) -0.003(5) -0.019(5) 0.000(5)
C02G 0.036(6) 0.016(5) 0.023(5) -0.005(4) -0.001(5) -0.003(5)
C02H 0.030(6) 0.036(6) 0.033(6) 0.006(5) -0.008(5) -0.009(5)
C02I 0.040(7) 0.045(7) 0.045(7) -0.002(6) -0.011(6) 0.000(6)
C02J 0.036(6) 0.051(7) 0.041(7) -0.012(6) -0.021(5) 0.006(6)
C02L 0.066(8) 0.043(7) 0.058(8) -0.028(6) -0.010(6) -0.016(6)
C02M 0.021(5) 0.030(6) 0.031(6) -0.007(5) -0.005(5) -0.009(5)
C02N 0.047(7) 0.043(7) 0.043(7) -0.010(6) -0.004(6) 0.002(6)
C02O 0.035(6) 0.027(6) 0.032(6) -0.012(5) 0.010(5) -0.002(5)
C02Q 0.060(8) 0.058(8) 0.058(8) -0.012(6) -0.021(7) -0.014(7)
C02U 0.028(6) 0.038(6) 0.044(7) -0.011(5) -0.010(5) 0.000(5)
C02V 0.035(6) 0.038(6) 0.034(6) -0.023(5) 0.000(5) -0.001(5)
C02W 0.028(6) 0.032(6) 0.031(6) -0.011(5) -0.003(5) 0.000(5)
C02X 0.040(6) 0.043(7) 0.026(6) -0.018(5) -0.005(5) -0.001(5)
C02Y 0.048(7) 0.039(7) 0.052(7) -0.005(6) -0.022(6) -0.001(6)
C02Z 0.018(5) 0.019(5) 0.032(6) -0.006(4) 0.003(4) 0.003(4)
C032 0.054(7) 0.031(6) 0.046(7) -0.022(5) -0.020(6) -0.001(5)
C033 0.039(6) 0.029(6) 0.034(6) -0.001(5) 0.002(5) 0.001(5)
C034 0.026(6) 0.040(6) 0.045(7) -0.018(5) -0.011(5) 0.005(5)
C036 0.058(7) 0.030(6) 0.048(7) -0.017(5) -0.016(6) -0.006(6)
C039 0.039(6) 0.025(6) 0.040(6) -0.002(5) 0.017(5) -0.009(5)
C03A 0.034(6) 0.024(6) 0.044(7) -0.002(5) 0.010(5) -0.001(5)
C03B 0.018(5) 0.028(6) 0.027(5) -0.009(4) 0.004(4) 0.000(4)
C03D 0.040(7) 0.053(7) 0.038(7) -0.010(6) -0.001(6) 0.014(6)
C03E 0.048(7) 0.040(7) 0.037(6) 0.003(5) -0.015(6) -0.019(6)
C03F 0.060(8) 0.053(8) 0.044(7) -0.014(6) -0.010(6) 0.006(6)
C03H 0.044(7) 0.048(7) 0.040(7) 0.010(6) -0.007(6) -0.001(6)
C03J 0.043(7) 0.041(7) 0.047(7) -0.015(6) 0.001(6) 0.010(6)
C03L 0.032(6) 0.029(6) 0.053(7) -0.024(5) -0.007(5) 0.007(5)
C03M 0.055(7) 0.031(6) 0.045(7) -0.011(5) -0.016(6) 0.004(6)
C03N 0.028(6) 0.047(7) 0.050(7) -0.013(6) -0.014(5) 0.008(5)
C03O 0.036(6) 0.039(7) 0.041(6) -0.014(5) -0.008(5) 0.004(5)
C03P 0.031(6) 0.033(6) 0.030(6) -0.006(5) -0.004(5) -0.013(5)
C03Q 0.045(7) 0.028(6) 0.041(6) -0.012(5) -0.001(5) -0.005(5)
C03R 0.045(7) 0.025(6) 0.035(6) -0.010(5) -0.003(5) 0.004(5)
C03S 0.049(7) 0.068(8) 0.054(7) -0.030(6) -0.006(6) -0.022(6)
C03U 0.034(6) 0.030(6) 0.046(7) -0.011(5) 0.013(5) -0.013(5)
C03V 0.028(6) 0.029(6) 0.031(6) -0.017(5) 0.000(5) 0.004(5)
C03W 0.046(7) 0.056(8) 0.054(7) -0.009(6) -0.019(6) -0.008(6)
C03X 0.043(7) 0.047(7) 0.051(7) -0.017(6) -0.004(6) 0.002(6)
C03Y 0.049(7) 0.037(7) 0.046(7) -0.011(6) -0.014(6) 0.001(6)
C03Z 0.042(7) 0.034(6) 0.058(7) 0.000(6) -0.002(6) -0.010(6)
C040 0.049(7) 0.045(7) 0.038(6) -0.017(5) -0.009(6) -0.006(6)
C042 0.039(7) 0.051(7) 0.034(6) -0.008(5) -0.003(5) -0.014(6)
C046 0.018(5) 0.054(7) 0.038(6) -0.012(5) -0.001(5) -0.009(5)
C049 0.033(6) 0.053(7) 0.040(7) -0.018(6) 0.001(5) 0.017(6)
C04A 0.030(6) 0.026(6) 0.033(6) -0.003(5) -0.012(5) 0.000(5)
C04B 0.033(6) 0.061(8) 0.045(7) -0.018(6) -0.016(5) -0.011(6)
C04C 0.044(7) 0.063(8) 0.047(7) -0.023(6) -0.008(6) 0.002(6)
C04E 0.038(7) 0.040(7) 0.053(7) -0.019(6) 0.003(6) 0.013(5)
C04F 0.041(7) 0.038(7) 0.053(7) -0.025(6) -0.007(6) -0.001(5)
C04J 0.053(7) 0.040(7) 0.029(6) -0.003(5) -0.002(5) -0.008(6)
C04K 0.027(6) 0.038(6) 0.048(7) -0.013(5) -0.010(5) 0.006(5)
C04O 0.053(7) 0.036(7) 0.048(7) -0.016(6) 0.001(6) 0.007(6)
C04P 0.041(7) 0.056(8) 0.043(7) -0.009(6) -0.003(6) -0.004(6)
C04Q 0.056(8) 0.046(7) 0.043(7) -0.006(6) -0.008(6) -0.010(6)
C04S 0.044(7) 0.045(7) 0.071(8) -0.018(6) 0.006(6) -0.012(6)
C04T 0.056(8) 0.049(7) 0.055(8) -0.014(6) -0.015(6) -0.001(6)
C04U 0.044(7) 0.045(7) 0.024(6) 0.001(5) 0.001(5) 0.005(6)
C04V 0.049(7) 0.041(7) 0.022(6) -0.008(5) -0.002(5) 0.004(6)
C04X 0.056(7) 0.043(7) 0.034(6) 0.003(5) 0.005(6) -0.026(6)
C04Y 0.033(6) 0.032(6) 0.050(7) -0.017(5) 0.007(5) 0.000(5)
C050 0.039(6) 0.030(6) 0.038(6) -0.015(5) -0.005(5) 0.005(5)
C052 0.047(7) 0.036(6) 0.036(6) 0.001(5) -0.009(6) 0.007(6)
C054 0.068(8) 0.053(8) 0.058(8) -0.004(6) -0.014(7) -0.009(7)
C057 0.042(7) 0.035(6) 0.046(7) 0.005(5) 0.002(6) 0.000(6)
C05A 0.044(7) 0.058(8) 0.056(8) -0.026(6) 0.014(6) 0.015(6)
C05C 0.032(6) 0.039(7) 0.052(7) -0.008(6) 0.008(6) -0.002(5)
C05F 0.054(8) 0.066(8) 0.065(8) -0.018(7) 0.001(7) -0.004(7)
C05G 0.041(7) 0.050(7) 0.028(6) -0.006(5) -0.012(5) -0.009(6)
C05I 0.033(6) 0.037(6) 0.048(7) -0.002(5) -0.011(5) -0.002(5)
C05L 0.065(8) 0.032(7) 0.057(8) -0.013(6) -0.024(6) 0.007(6)
C05Q 0.036(6) 0.035(6) 0.024(6) 0.006(5) -0.005(5) -0.010(5)
C05S 0.043(7) 0.050(7) 0.041(7) -0.003(6) -0.001(6) -0.020(6)
C05U 0.066(8) 0.039(7) 0.045(7) -0.011(6) 0.000(6) -0.022(6)
C05X 0.021(5) 0.029(6) 0.035(6) 0.003(5) 0.008(5) -0.011(5)
C060 0.052(8) 0.061(8) 0.039(7) 0.000(6) -0.008(6) -0.014(6)
C061 0.065(8) 0.061(8) 0.069(8) -0.026(7) -0.018(7) -0.009(7)
C062 0.043(7) 0.070(9) 0.075(9) -0.025(7) -0.001(7) 0.014(7)
C068 0.044(7) 0.045(7) 0.046(7) -0.008(6) -0.011(6) -0.003(6)
C06A 0.034(6) 0.056(8) 0.052(7) -0.007(6) -0.019(6) -0.005(6)
C06C 0.050(7) 0.037(6) 0.041(7) -0.016(5) -0.004(6) 0.009(6)
C36 0.079(9) 0.069(9) 0.068(9) -0.015(7) -0.005(7) -0.013(7)
C56 0.083(9) 0.045(8) 0.075(9) -0.014(7) -0.008(7) -0.011(7)
C8 0.037(6) 0.050(7) 0.028(6) -0.010(5) -0.005(5) 0.000(6)
C12 0.037(6) 0.030(6) 0.024(5) -0.002(5) -0.006(5) -0.008(5)
C18 0.033(6) 0.033(6) 0.017(5) -0.009(4) 0.000(5) 0.008(5)
C19 0.037(7) 0.060(8) 0.046(7) -0.017(6) -0.010(6) -0.013(6)
C20 0.056(8) 0.036(7) 0.043(7) -0.010(6) 0.006(6) -0.004(6)
C21 0.050(7) 0.069(8) 0.035(7) -0.006(6) -0.006(6) -0.018(6)
C22 0.031(6) 0.043(7) 0.034(6) -0.007(5) -0.017(5) -0.007(5)
C23 0.035(6) 0.051(7) 0.031(6) 0.003(5) 0.005(5) -0.006(6)
C35 0.069(8) 0.039(7) 0.055(7) -0.027(6) -0.014(6) 0.004(6)
C39 0.026(6) 0.049(7) 0.039(6) 0.012(6) -0.004(5) -0.002(5)
C46 0.060(9) 0.090(10) 0.072(9) -0.026(8) -0.014(7) -0.015(7)
C47 0.074(9) 0.065(9) 0.073(9) -0.020(7) -0.023(7) -0.013(7)
C49 0.076(9) 0.040(7) 0.066(8) -0.007(6) 0.002(7) -0.005(7)
C50 0.066(8) 0.073(9) 0.060(8) -0.026(7) -0.022(7) -0.004(7)
C54 0.075(9) 0.045(8) 0.063(8) -0.012(7) -0.001(7) 0.002(7)
C60 0.072(9) 0.062(8) 0.041(7) -0.011(6) -0.005(6) -0.011(7)
C26 0.055(8) 0.062(8) 0.068(8) -0.009(7) -0.023(7) -0.012(7)
C33 0.054(8) 0.071(9) 0.069(9) -0.018(7) -0.001(7) -0.007(7)
C34 0.080(9) 0.076(9) 0.070(9) -0.019(7) -0.027(7) -0.002(7)
C37 0.050(7) 0.044(7) 0.034(6) -0.005(5) 0.000(6) 0.001(6)
C0AA 0.080(9) 0.067(9) 0.075(9) -0.025(7) -0.003(7) -0.008(7)
C57 0.094(14) 0.072(12) 0.106(15) -0.025(11) 0.021(12) -0.019(11)
C89 0.130(19) 0.14(2) 0.17(2) -0.035(16) -0.044(16) -0.012(15)
C4AA 0.036(6) 0.044(7) 0.032(6) -0.017(5) 0.006(5) 0.011(5)
C13 0.038(7) 0.042(7) 0.038(6) -0.012(5) 0.009(5) -0.001(5)
C1AA 0.056(8) 0.058(8) 0.044(7) -0.013(6) 0.003(6) -0.012(6)
C2AA 0.047(7) 0.032(6) 0.054(7) -0.017(6) -0.010(6) -0.008(5)
C25 0.052(7) 0.060(8) 0.038(7) -0.016(6) -0.004(6) 0.001(6)
C29 0.043(7) 0.057(8) 0.044(7) -0.001(6) -0.006(6) -0.025(6)
C3AA 0.072(9) 0.053(8) 0.066(8) -0.032(7) 0.008(7) -0.009(7)
C43 0.070(9) 0.051(8) 0.072(9) -0.017(7) -0.003(7) -0.019(7)
C17 0.036(6) 0.042(7) 0.046(7) -0.014(6) -0.009(5) 0.007(5)
C9 0.118(12) 0.102(11) 0.100(12) -0.021(9) -0.003(9) -0.039(9)
C15 0.134(13) 0.106(13) 0.120(13) -0.038(9) -0.016(9) -0.025(9)
C27 0.105(15) 0.089(14) 0.080(13) -0.025(11) 0.008(11) -0.039(12)
Cl1 0.106(10) 0.128(12) 0.100(10) -0.009(9) 0.030(8) -0.047(9)
Cl2 0.194(19) 0.175(18) 0.053(7) 0.012(9) -0.028(9) -0.026(15)
C82 0.096(18) 0.099(18) 0.104(18) -0.019(10) -0.007(10) -0.027(10)

loop_
_atom_type_symbol
_atom_type_description
_atom_type_scat_dispersion_real
_atom_type_scat_dispersion_imag
_atom_type_scat_source
C C 0.0181 0.0091 'International Tables Vol C Tables 4.2.6.8 and 6.1.1.4'
H H 0.0000 0.0000 'International Tables Vol C Tables 4.2.6.8 and 6.1.1.4'
Au Au -4.4197 7.2980 'International Tables Vol C Tables 4.2.6.8 and 6.1.1.4'
Cl Cl 0.3639 0.7018 'International Tables Vol C Tables 4.2.6.8 and 6.1.1.4'
F F 0.0727 0.0534 'International Tables Vol C Tables 4.2.6.8 and 6.1.1.4'
P P 0.2955 0.4335 'International Tables Vol C Tables 4.2.6.8 and 6.1.1.4'
S S 0.3331 0.5567 'International Tables Vol C Tables 4.2.6.8 and 6.1.1.4'

loop_
_geom_angle_atom_site_label_1
_geom_angle_atom_site_label_2
_geom_angle_atom_site_label_3
_geom_angle
_geom_angle_site_symmetry_1
_geom_angle_site_symmetry_3
_geom_angle_publ_flag
Au02 Au01 Au08 88.337(18) . . ?
Au02 Au01 Au09 70.004(16) . . ?
Au02 Au01 Au0A 125.48(2) . . ?
Au04 Au01 Au02 61.231(16) . . ?
Au04 Au01 Au06 61.544(17) . . ?
Au04 Au01 Au08 143.18(2) . . ?
Au04 Au01 Au09 65.466(17) . . ?
Au04 Au01 Au0A 68.024(17) . . ?
Au06 Au01 Au02 62.641(16) . . ?
Au06 Au01 Au08 87.019(19) . . ?
Au06 Au01 Au09 120.71(2) . . ?
Au06 Au01 Au0A 108.92(2) . . ?
Au08 Au01 Au09 125.85(2) . . ?
Au0A Au01 Au08 146.13(2) . . ?
Au0A Au01 Au09 72.079(17) . . ?
S00F Au01 Au02 124.45(7) . . ?
S00F Au01 Au04 165.33(8) . . ?
S00F Au01 Au06 132.90(8) . . ?
S00F Au01 Au08 50.43(7) . . ?
S00F Au01 Au09 102.58(7) . . ?
S00F Au01 Au0A 100.89(7) . . ?
Au01 Au02 Au06 55.782(15) . . ?
Au01 Au02 Au09 56.350(14) . . ?
Au03 Au02 Au01 90.910(18) . . ?
Au03 Au02 Au04 122.52(2) . . ?
Au03 Au02 Au06 65.333(17) . . ?
Au03 Au02 Au07 59.926(16) . . ?
Au03 Au02 Au09 141.26(2) . . ?
Au04 Au02 Au01 55.637(15) . . ?
Au04 Au02 Au06 57.231(16) . . ?
Au04 Au02 Au09 58.542(15) . . ?
Au05 Au02 Au01 118.31(2) . . ?
Au05 Au02 Au03 59.486(16) . . ?
Au05 Au02 Au04 94.179(19) . . ?
Au05 Au02 Au06 62.622(16) . . ?
Au05 Au02 Au07 60.909(16) . . ?
Au05 Au02 Au09 151.11(2) . . ?
Au06 Au02 Au09 103.836(17) . . ?
Au07 Au02 Au01 147.68(2) . . ?
Au07 Au02 Au04 150.89(2) . . ?
Au07 Au02 Au06 114.99(2) . . ?
Au07 Au02 Au09 140.88(2) . . ?
S00I Au02 Au01 89.74(6) . . ?
S00I Au02 Au03 128.00(7) . . ?
S00I Au02 Au04 99.88(7) . . ?
S00I Au02 Au05 151.76(7) . . ?
S00I Au02 Au06 144.91(7) . . ?
S00I Au02 Au07 97.56(7) . . ?
S00I Au02 Au09 43.60(7) . . ?
Au02 Au03 Au06 59.724(16) . . ?
Au02 Au03 Au07 60.590(16) . . ?
Au02 Au03 Au08 86.127(18) . . ?
Au02 Au03 Au0D 115.88(2) . . ?
Au02 Au03 Au0E 121.75(2) . . ?
Au05 Au03 Au02 60.121(17) . . ?
Au05 Au03 Au06 60.769(16) . . ?
Au05 Au03 Au07 61.352(16) . . ?
Au05 Au03 Au08 135.16(2) . . ?
Au05 Au03 Au0D 62.224(17) . . ?
Au05 Au03 Au0E 80.886(18) . . ?
Au06 Au03 Au08 77.367(16) . . ?
Au07 Au03 Au06 110.890(19) . . ?
Au07 Au03 Au08 128.48(2) . . ?
Au07 Au03 Au0D 111.11(2) . . ?
Au07 Au03 Au0E 63.177(16) . . ?
Au0D Au03 Au06 69.450(15) . . ?
Au0D Au03 Au08 118.864(18) . . ?
Au0E Au03 Au06 134.81(2) . . ?
Au0E Au03 Au08 143.93(2) . . ?
Au0E Au03 Au0D 72.010(17) . . ?
S00M Au03 Au02 132.32(8) . . ?
S00M Au03 Au05 157.14(7) . . ?
S00M Au03 Au06 106.18(7) . . ?
S00M Au03 Au07 139.63(7) . . ?
S00M Au03 Au08 46.61(7) . . ?
S00M Au03 Au0D 96.25(7) . . ?
S00M Au03 Au0E 100.54(7) . . ?
Au01 Au04 Au02 63.133(16) . . ?
Au01 Au04 Au06 59.995(17) . . ?
Au01 Au04 Au09 62.180(17) . . ?
Au01 Au04 Au0A 59.643(16) . . ?
Au01 Au04 Au0B 87.939(19) . . ?
Au01 Au04 Au0C 121.33(2) . . ?
Au02 Au04 Au09 69.421(16) . . ?
Au02 Au04 Au0A 119.46(2) . . ?
Au02 Au04 Au0B 126.61(2) . . ?
Au02 Au04 Au0C 80.448(17) . . ?
Au06 Au04 Au02 62.820(16) . . ?
Au06 Au04 Au09 116.43(2) . . ?
Au06 Au04 Au0A 101.996(19) . . ?
Au06 Au04 Au0B 63.880(17) . . ?
Au06 Au04 Au0C 138.08(2) . . ?
Au09 Au04 Au0A 68.059(16) . . ?
Au09 Au04 Au0C 62.589(15) . . ?
Au0A Au04 Au0C 113.852(18) . . ?
Au0B Au04 Au09 136.32(2) . . ?
Au0B Au04 Au0A 69.416(16) . . ?
Au0B Au04 Au0C 148.73(2) . . ?
S00K Au04 Au01 155.03(8) . . ?
S00K Au04 Au02 121.79(7) . . ?
S00K Au04 Au06 144.98(7) . . ?
S00K Au04 Au09 95.43(7) . . ?
S00K Au04 Au0A 103.29(7) . . ?
S00K Au04 Au0B 103.51(7) . . ?
S00K Au04 Au0C 45.27(7) . . ?
Au02 Au05 Au06 61.336(16) . . ?
Au02 Au05 Au07 60.220(16) . . ?
Au02 Au05 Au0D 117.64(2) . . ?
Au03 Au05 Au02 60.393(17) . . ?
Au03 Au05 Au06 65.145(16) . . ?
Au03 Au05 Au07 59.985(16) . . ?
Au03 Au05 Au0D 63.964(17) . . ?
Au06 Au05 Au0D 71.648(16) . . ?
Au07 Au05 Au06 113.31(2) . . ?
Au07 Au05 Au0D 111.42(2) . . ?
P00O Au05 Au02 136.39(9) . . ?
P00O Au05 Au03 155.13(8) . . ?
P00O Au05 Au06 104.20(8) . . ?
P00O Au05 Au07 140.40(8) . . ?
P00O Au05 Au0D 91.61(8) . . ?
Au01 Au06 Au02 61.577(16) . . ?
Au01 Au06 Au03 88.089(18) . . ?
Au01 Au06 Au04 58.460(17) . . ?
Au01 Au06 Au05 117.53(2) . . ?
Au01 Au06 Au0B 85.933(18) . . ?
Au02 Au06 Au03 54.943(15) . . ?
Au02 Au06 Au05 56.042(15) . . ?
Au02 Au06 Au0B 121.50(2) . . ?
Au04 Au06 Au02 59.948(16) . . ?
Au04 Au06 Au03 114.850(19) . . ?
Au04 Au06 Au05 91.700(19) . . ?
Au04 Au06 Au0B 61.628(16) . . ?
Au05 Au06 Au03 54.085(14) . . ?
Au05 Au06 Au0B 129.23(2) . . ?
Au0B Au06 Au03 174.02(2) . . ?
S00H Au06 Au01 139.67(7) . . ?
S00H Au06 Au02 141.71(7) . . ?
S00H Au06 Au03 89.72(7) . . ?
S00H Au06 Au04 152.22(7) . . ?
S00H Au06 Au05 92.88(7) . . ?
S00H Au06 Au0B 94.90(7) . . ?
Au02 Au07 Au05 58.871(16) . . ?
Au02 Au07 Au0E 118.67(2) . . ?
Au03 Au07 Au02 59.484(16) . . ?
Au03 Au07 Au05 58.663(16) . . ?
Au03 Au07 Au0E 61.081(16) . . ?
Au05 Au07 Au0E 78.686(18) . . ?
S00L Au07 Au02 132.73(7) . . ?
S00L Au07 Au03 83.29(7) . . ?
S00L Au07 Au05 126.43(7) . . ?
S00L Au07 Au0E 48.90(7) . . ?
P00N Au07 Au02 104.66(7) . . ?
P00N Au07 Au03 159.13(8) . . ?
P00N Au07 Au05 102.28(8) . . ?
P00N Au07 Au0E 127.54(8) . . ?
P00N Au07 S00L 116.95(10) . . ?
Au01 Au08 Au03 82.010(17) . . ?
S00F Au08 Au01 52.09(7) . . ?
S00F Au08 Au03 131.76(7) . . ?
S00M Au08 Au01 127.50(7) . . ?
S00M Au08 Au03 48.46(7) . . ?
S00M Au08 S00F 178.40(10) . . ?
Au01 Au09 Au02 53.646(14) . . ?
Au01 Au09 Au04 52.354(15) . . ?
Au01 Au09 Au0C 111.706(19) . . ?
Au04 Au09 Au02 52.037(14) . . ?
Au04 Au09 Au0C 62.149(15) . . ?
Au0C Au09 Au02 73.092(15) . . ?
S00G Au09 Au01 92.09(7) . . ?
S00G Au09 Au02 138.92(7) . . ?
S00G Au09 Au04 90.36(7) . . ?
S00G Au09 Au0C 106.27(7) . . ?
S00I Au09 Au01 89.54(7) . . ?
S00I Au09 Au02 46.23(7) . . ?
S00I Au09 Au04 96.11(7) . . ?
S00I Au09 Au0C 79.49(7) . . ?
S00I Au09 S00G 172.89(10) . . ?
Au01 Au0A Au04 52.333(14) . . ?
S00G Au0A Au01 94.06(7) . . ?
S00G Au0A Au04 88.99(7) . . ?
S00J Au0A Au01 85.72(7) . . ?
S00J Au0A Au04 92.61(7) . . ?
S00J Au0A S00G 177.79(10) . . ?
Au04 Au0B Au06 54.491(15) . . ?
S00J Au0B Au04 95.29(7) . . ?
S00J Au0B Au06 99.91(7) . . ?
P00R Au0B Au04 100.38(8) . . ?
P00R Au0B Au06 95.94(8) . . ?
P00R Au0B S00J 162.27(10) . . ?
Au04 Au0C Au09 55.262(14) . . ?
S00K Au0C Au04 46.49(7) . . ?
S00K Au0C Au09 90.19(7) . . ?
P00P Au0C Au04 143.19(8) . . ?
P00P Au0C Au09 102.21(8) . . ?
P00P Au0C S00K 167.58(11) . . ?
Au05 Au0D Au03 53.813(15) . . ?
S00H Au0D Au03 91.07(7) . . ?
S00H Au0D Au05 92.52(7) . . ?
S00Q Au0D Au03 92.77(8) . . ?
S00Q Au0D Au05 95.53(8) . . ?
S00Q Au0D S00H 171.88(11) . . ?
Au03 Au0E Au07 55.742(15) . . ?
S00L Au0E Au03 83.09(7) . . ?
S00L Au0E Au07 54.63(7) . . ?
S00Q Au0E Au03 95.92(7) . . ?
S00Q Au0E Au07 127.40(8) . . ?
S00Q Au0E S00L 176.48(11) . . ?
Au08 S00F Au01 77.48(9) . . ?
C01K S00F Au01 106.4(4) . . ?
C01K S00F Au08 105.7(4) . . ?
Au0A S00G Au09 96.63(11) . . ?
C01O S00G Au09 102.6(4) . . ?
C01O S00G Au0A 103.2(4) . . ?
Au0D S00H Au06 95.47(10) . . ?
C01P S00H Au06 106.8(5) . . ?
C01P S00H Au0D 98.2(5) . . ?
Au09 S00I Au02 90.16(9) . . ?
C01R S00I Au02 98.6(4) . . ?
C01R S00I Au09 104.8(4) . . ?
Au0A S00J Au0B 96.08(10) . . ?
C01U S00J Au0A 112.6(4) . . ?
C01U S00J Au0B 103.5(4) . . ?
Au0C S00K Au04 88.24(10) . . ?
C011 S00K Au04 106.8(4) . . ?
C011 S00K Au0C 101.2(5) . . ?
Au0E S00L Au07 76.47(8) . . ?
C02G S00L Au07 104.3(4) . . ?
C02G S00L Au0E 107.6(4) . . ?
Au08 S00M Au03 84.93(10) . . ?
C03B S00M Au03 105.3(4) . . ?
C03B S00M Au08 108.2(4) . . ?
C015 P00N Au07 106.8(4) . . ?
C015 P00N C022 103.3(6) . . ?
C015 P00N C02Z 104.4(6) . . ?
C022 P00N Au07 115.2(4) . . ?
C022 P00N C02Z 105.7(6) . . ?
C02Z P00N Au07 119.7(4) . . ?
C013 P00O Au05 104.1(4) . . ?
C013 P00O C01I 104.5(6) . . ?
C013 P00O C18 105.0(6) . . ?
C01I P00O Au05 119.7(4) . . ?
C01I P00O C18 106.9(6) . . ?
C18 P00O Au05 115.1(4) . . ?
C01J P00P Au0C 110.7(4) . . ?
C01J P00P C02M 104.2(6) . . ?
C01J P00P C03P 107.5(6) . . ?
C02M P00P Au0C 109.4(4) . . ?
C03P P00P Au0C 118.5(5) . . ?
C03P P00P C02M 105.6(6) . . ?
Au0E S00Q Au0D 98.56(12) . . ?
C01X S00Q Au0D 101.0(4) . . ?
C01X S00Q Au0E 101.1(4) . . ?
C00X P00R Au0B 113.5(4) . . ?
C00X P00R C02B 106.8(6) . . ?
C02B P00R Au0B 112.5(4) . . ?
C04K P00R Au0B 112.8(5) . . ?
C04K P00R C00X 106.7(6) . . ?
C04K P00R C02B 103.9(6) . . ?
F00Y P00S F00Y 180.0(10) 2_767 . ?
F00Y P00S F00Z 90.8(5) . . ?
F00Y P00S F00Z 89.2(5) 2_767 . ?
F00Y P00S F00Z 90.8(5) 2_767 2_767 ?
F00Y P00S F00Z 89.2(5) . 2_767 ?
F00Z P00S F00Z 180.0 2_767 . ?
F012 P00S F00Y 89.7(7) . 2_767 ?
F012 P00S F00Y 90.3(7) 2_767 2_767 ?
F012 P00S F00Y 89.7(7) 2_767 . ?
F012 P00S F00Y 90.3(7) . . ?
F012 P00S F00Z 92.1(5) . 2_767 ?
F012 P00S F00Z 87.9(5) 2_767 2_767 ?
F012 P00S F00Z 92.1(5) 2_767 . ?
F012 P00S F00Z 87.9(5) . . ?
F012 P00S F012 180.0(5) . 2_767 ?
C013 C00X P00R 124.1(9) . . ?
C032 C011 S00K 114.9(9) . . ?
C032 C011 C039 110.4(11) . . ?
C039 C011 S00K 108.1(10) . . ?
C00X C013 P00O 125.0(9) . . ?
C01U C014 C05L 107.4(12) . . ?
C03U C014 C01U 111.8(11) . . ?
C03U C014 C05L 108.0(12) . . ?
C01J C015 P00N 126.3(10) . . ?
C01O C018 C02X 109.4(10) . . ?
C036 C018 C01O 111.6(10) . . ?
C036 C018 C02X 110.3(11) . . ?
C01B C01A C01W 110.2(11) . . ?
C01A C01B C01K 110.9(11) . . ?
C01A C01B C027 108.7(10) . . ?
C01K C01B C027 106.3(11) . . ?
C01K C01D C01S 110.6(10) . . ?
C01K C01D C02W 107.1(10) . . ?
C02W C01D C01S 110.0(10) . . ?
C01X C01G C03Q 112.5(11) . . ?
C01X C01G C03R 106.0(10) . . ?
C03Q C01G C03R 106.9(11) . . ?
C02E C01I P00O 120.9(10) . . ?
C02E C01I C03M 120.0(13) . . ?
C03M C01I P00O 119.0(10) . . ?
C015 C01J P00P 122.6(10) . . ?
C01B C01K S00F 109.2(8) . . ?
C01D C01K S00F 111.4(8) . . ?
C01D C01K C01B 110.7(10) . . ?
C01R C01L C03D 109.1(13) . . ?
C01R C01L C03O 110.4(11) . . ?
C03D C01L C03O 108.4(12) . . ?
C03N C01N C01P 109.9(11) . . ?
C04Q C01N C01P 108.5(12) . . ?
C04Q C01N C03N 107.5(12) . . ?
C018 C01O S00G 111.3(8) . . ?
C018 C01O C024 108.5(10) . . ?
C024 C01O S00G 112.2(9) . . ?
C01N C01P S00H 108.1(9) . . ?
C01Z C01P S00H 115.1(11) . . ?
C01Z C01P C01N 108.5(12) . . ?
C01L C01R S00I 114.4(10) . . ?
C01L C01R C01V 111.6(11) . . ?
C01V C01R S00I 107.6(9) . . ?
C01W C01S C01D 109.4(10) . . ?
C014 C01U S00J 118.0(9) . . ?
C014 C01U C02O 109.5(10) . . ?
C02O C01U S00J 112.1(9) . . ?
C05C C01V C01R 107.2(11) . . ?
C05C C01V C17 107.4(12) . . ?
C17 C01V C01R 109.0(12) . . ?
C01A C01W C02V 106.7(11) . . ?
C01S C01W C01A 110.7(10) . . ?
C01S C01W C02V 110.9(10) . . ?
C01G C01X S00Q 109.9(9) . . ?
C01G C01X C020 110.5(11) . . ?
C020 C01X S00Q 110.7(9) . . ?
C01P C01Z C04P 106.6(13) . . ?
C03X C01Z C01P 113.4(13) . . ?
C03X C01Z C04P 109.3(13) . . ?
C02Y C020 C01X 109.4(11) . . ?
C04E C020 C01X 107.8(11) . . ?
C04E C020 C02Y 106.9(12) . . ?
C03S C022 P00N 120.2(11) . . ?
C03S C022 C040 117.3(13) . . ?
C040 C022 P00N 122.4(10) . . ?
C02J C024 C01O 108.0(11) . . ?
C02J C024 C046 109.6(12) . . ?
C046 C024 C01O 107.5(10) . . ?
C05S C025 C02M 118.1(14) . . ?
C02Q C026 C05F 121.1(18) . . ?
C03V C027 C01B 110.6(11) . . ?
C02I C02B P00R 121.2(11) . . ?
C02I C02B C034 118.8(13) . . ?
C034 C02B P00R 118.4(10) . . ?
C04X C02C C032 110.5(12) . . ?
C01I C02E C03W 117.8(14) . . ?
C03L C02G S00L 109.1(9) . . ?
C03L C02G C04F 107.8(11) . . ?
C04F C02G S00L 113.5(9) . . ?
C04V C02H C03B 110.3(11) . . ?
C04V C02H C39 111.2(11) . . ?
C39 C02H C03B 108.3(12) . . ?
C05F C02I C02B 121.3(17) . . ?
C05G C02J C024 110.5(12) . . ?
C05U C02L C032 108.4(14) . . ?
C025 C02M P00P 122.0(10) . . ?
C042 C02M P00P 118.5(10) . . ?
C042 C02M C025 119.4(12) . . ?
C03N C02N C04C 107.3(14) . . ?
C03X C02N C03N 110.4(13) . . ?
C03X C02N C04C 111.7(14) . . ?
C050 C02O C01U 111.3(11) . . ?
C050 C02O C13 108.7(12) . . ?
C13 C02O C01U 106.3(11) . . ?
C026 C02Q C034 122.3(18) . . ?
C26 C02U C02Z 122.9(15) . . ?
C03V C02V C01W 110.2(10) . . ?
C03V C02W C01D 109.4(10) . . ?
C018 C02X C05G 107.3(10) . . ?
C03E C02Y C020 111.7(12) . . ?
C02U C02Z P00N 117.1(10) . . ?
C06C C02Z P00N 124.1(11) . . ?
C06C C02Z C02U 118.7(13) . . ?
C011 C032 C02C 111.3(13) . . ?
C011 C032 C02L 110.1(13) . . ?
C02C C032 C02L 108.9(13) . . ?
C03R C033 C03Z 109.5(12) . . ?
C03R C033 C04E 109.7(13) . . ?
C03Z C033 C04E 111.8(13) . . ?
C02B C034 C02Q 116.3(14) . . ?
C018 C036 C29 106.8(11) . . ?
C011 C039 C3AA 107.3(14) . . ?
C057 C039 C011 111.2(11) . . ?
C057 C039 C3AA 107.5(13) . . ?
C04Y C03A C13 107.6(12) . . ?
C05L C03A C04Y 111.7(12) . . ?
C05L C03A C13 109.6(13) . . ?
C02H C03B S00M 112.6(9) . . ?
C05Q C03B S00M 110.1(9) . . ?
C05Q C03B C02H 107.8(10) . . ?
C01L C03D C04U 110.2(12) . . ?
C02Y C03E C03Q 111.3(12) . . ?
C02Y C03E C03Z 110.0(14) . . ?
C03Q C03E C03Z 107.4(12) . . ?
C03L C03F C54 111.2(15) . . ?
C052 C03H C23 109.6(12) . . ?
C04O C03J C03L 110.1(12) . . ?
C03F C03L C02G 110.9(12) . . ?
C03F C03L C03J 110.3(12) . . ?
C03J C03L C02G 107.4(12) . . ?
C47 C03M C01I 118.6(15) . . ?
C02N C03N C01N 108.7(12) . . ?
C068 C03O C01L 107.6(12) . . ?
C04A C03P P00P 120.1(10) . . ?
C22 C03P P00P 121.2(11) . . ?
C22 C03P C04A 118.6(12) . . ?
C03E C03Q C01G 109.8(12) . . ?
C033 C03R C01G 110.7(11) . . ?
C46 C03S C022 118.8(17) . . ?
C2AA C03U C014 111.6(12) . . ?
C027 C03V C02W 108.2(10) . . ?
C02V C03V C027 108.3(11) . . ?
C02V C03V C02W 111.4(11) . . ?
C061 C03W C02E 120.8(16) . . ?
C01Z C03X C02N 111.8(14) . . ?
C56 C03Y C04K 120.3(17) . . ?
C033 C03Z C03E 107.4(12) . . ?
C60 C040 C022 119.0(15) . . ?
C02M C042 C21 119.8(14) . . ?
C29 C046 C024 110.7(12) . . ?
C04C C049 C04Q 104.5(13) . . ?
C04P C049 C04C 114.6(15) . . ?
C04P C049 C04Q 108.9(13) . . ?
C05I C04A C03P 120.4(13) . . ?
C29 C04B C05G 108.1(12) . . ?
C049 C04C C02N 105.8(12) . . ?
C033 C04E C020 110.7(11) . . ?
C04S C04F C02G 112.1(13) . . ?
C04S C04F C35 109.2(13) . . ?
C35 C04F C02G 106.4(12) . . ?
C054 C04J C04K 124.4(17) . . ?
C03Y C04K P00R 120.6(12) . . ?
C04J C04K P00R 122.8(12) . . ?
C04J C04K C03Y 116.3(14) . . ?
C35 C04O C03J 109.9(13) . . ?
C35 C04O C49 106.7(15) . . ?
C49 C04O C03J 111.7(15) . . ?
C049 C04P C01Z 110.3(13) . . ?
C01N C04Q C049 112.1(13) . . ?
C04F C04S C54 107.3(13) . . ?
C04U C04T C068 110.0(14) . . ?
C04T C04U C03D 112.3(14) . . ?
C04T C04U C05C 109.0(13) . . ?
C05C C04U C03D 107.6(12) . . ?
C02H C04V C23 109.2(12) . . ?
C02C C04X C057 110.7(12) . . ?
C02C C04X C43 107.4(14) . . ?
C057 C04X C43 109.4(14) . . ?
C03A C04Y C2AA 109.0(12) . . ?
C02O C050 C2AA 111.6(12) . . ?
C03H C052 C20 107.0(13) . . ?
C39 C052 C03H 109.5(14) . . ?
C39 C052 C20 110.9(12) . . ?
C04J C054 C36 119.3(19) . . ?
C04X C057 C039 108.8(13) . . ?
C062 C05A C06C 119.6(15) . . ?
C01V C05C C04U 110.8(12) . . ?
C02I C05F C026 119.1(18) . . ?
C02J C05G C02X 107.1(12) . . ?
C04B C05G C02J 113.5(13) . . ?
C04B C05G C02X 108.8(12) . . ?
C04A C05I C06A 119.3(14) . . ?
C03A C05L C014 109.6(12) . . ?
C03B C05Q C05X 111.1(11) . . ?
C20 C05Q C03B 110.4(12) . . ?
C20 C05Q C05X 108.6(11) . . ?
C060 C05S C025 121.4(15) . . ?
C02L C05U C3AA 109.4(14) . . ?
C43 C05U C02L 110.5(15) . . ?
C43 C05U C3AA 109.9(16) . . ?
C05Q C05X C23 108.7(11) . . ?
C21 C060 C05S 120.9(15) . . ?
C47 C061 C03W 120.1(19) . . ?
C26 C062 C05A 119.8(16) . . ?
C04T C068 C03O 111.9(14) . . ?
C04T C068 C17 108.8(14) . . ?
C17 C068 C03O 108.6(12) . . ?
C19 C06A C05I 120.9(14) . . ?
C02Z C06C C05A 119.9(15) . . ?
C56 C36 C054 116.4(19) . . ?
C03Y C56 C36 123.3(19) . . ?
C18 C8 C25 121.3(15) . . ?
C4AA C12 C18 121.2(13) . . ?
C8 C18 P00O 125.0(12) . . ?
C8 C18 C12 118.3(13) . . ?
C12 C18 P00O 116.7(9) . . ?
C06A C19 C22 119.3(15) . . ?
C05Q C20 C052 110.5(12) . . ?
C060 C21 C042 120.3(16) . . ?
C03P C22 C19 121.2(14) . . ?
C03H C23 C05X 108.4(13) . . ?
C04V C23 C03H 109.9(13) . . ?
C04V C23 C05X 108.6(11) . . ?
C04O C35 C04F 113.0(14) . . ?
C052 C39 C02H 110.4(12) . . ?
C50 C46 C03S 122(2) . . ?
C061 C47 C03M 123(2) . . ?
C04O C49 C54 107.6(14) . . ?
C46 C50 C60 120.8(19) . . ?
C03F C54 C04S 107.3(14) . . ?
C03F C54 C49 113.7(16) . . ?
C49 C54 C04S 107.0(16) . . ?
C50 C60 C040 122.0(18) . . ?
C02U C26 C062 118.3(18) . . ?
C34 C33 C89 113(2) . . ?
C37 C34 C33 114.8(18) . . ?
C34 C37 C0AA 115.7(17) . . ?
C57 C0AA C37 116.2(19) . . ?
C1AA C4AA C12 118.7(16) . . ?
C02O C13 C03A 109.2(11) . . ?
C4AA C1AA C25 120.3(16) . . ?
C03U C2AA C04Y 110.8(13) . . ?
C03U C2AA C050 108.2(11) . . ?
C050 C2AA C04Y 108.2(12) . . ?
C8 C25 C1AA 120.1(16) . . ?
C046 C29 C036 108.8(12) . . ?
C046 C29 C04B 115.7(14) . . ?
C04B C29 C036 107.5(13) . . ?
C039 C3AA C05U 109.2(13) . . ?
C05U C43 C04X 109.7(14) . . ?
C068 C17 C01V 110.3(12) . . ?
C15 C9 C27 108(2) . . ?
C9 C15 C15 106(3) . 2_657 ?
Cl1 C82 Cl2 140(4) . . ?

loop_
_geom_bond_atom_site_label_1
_geom_bond_atom_site_label_2
_geom_bond_distance
_geom_bond_site_symmetry_2
_geom_bond_publ_flag
Au01 Au02 2.8720(6) . ?
Au01 Au04 2.6576(6) . ?
Au01 Au06 2.7003(7) . ?
Au01 Au08 2.9381(7) . ?
Au01 Au09 2.9685(7) . ?
Au01 Au0A 2.8970(6) . ?
Au01 S00F 2.375(3) . ?
Au02 Au03 2.7491(6) . ?
Au02 Au04 2.8221(6) . ?
Au02 Au05 2.7417(6) . ?
Au02 Au06 2.9003(6) . ?
Au02 Au07 2.7799(6) . ?
Au02 Au09 3.3510(6) . ?
Au02 S00I 2.420(3) . ?
Au03 Au05 2.7240(6) . ?
Au03 Au06 3.0519(6) . ?
Au03 Au07 2.7616(6) . ?
Au03 Au08 3.1636(6) . ?
Au03 Au0D 3.0326(7) . ?
Au03 Au0E 2.9246(6) . ?
Au03 S00M 2.377(3) . ?
Au04 Au06 2.7415(7) . ?
Au04 Au09 3.0534(7) . ?
Au04 Au0A 3.1134(6) . ?
Au04 Au0B 2.9633(7) . ?
Au04 Au0C 3.2852(7) . ?
Au04 S00K 2.384(3) . ?
Au05 Au06 2.9352(6) . ?
Au05 Au07 2.7988(6) . ?
Au05 Au0D 2.9862(7) . ?
Au05 P00O 2.292(3) . ?
Au06 Au0B 3.0239(7) . ?
Au06 S00H 2.365(3) . ?
Au07 Au0E 2.9817(7) . ?
Au07 S00L 2.501(3) . ?
Au07 P00N 2.310(3) . ?
Au08 S00F 2.320(3) . ?
Au08 S00M 2.308(3) . ?
Au09 Au0C 3.2984(7) . ?
Au09 S00G 2.314(3) . ?
Au09 S00I 2.311(3) . ?
Au0A S00G 2.308(3) . ?
Au0A S00J 2.298(3) . ?
Au0B S00J 2.357(3) . ?
Au0B P00R 2.280(3) . ?
Au0C S00K 2.335(3) . ?
Au0C P00P 2.281(3) . ?
Au0D S00H 2.319(3) . ?
Au0D S00Q 2.318(3) . ?
Au0E S00L 2.311(3) . ?
Au0E S00Q 2.304(3) . ?
S00F C01K 1.872(11) . ?
S00G C01O 1.801(12) . ?
S00H C01P 1.846(13) . ?
S00I C01R 1.874(13) . ?
S00J C01U 1.827(12) . ?
S00K C011 1.864(13) . ?
S00L C02G 1.822(12) . ?
S00M C03B 1.830(12) . ?
P00N C015 1.799(12) . ?
P00N C022 1.804(12) . ?
P00N C02Z 1.821(12) . ?
P00O C013 1.799(12) . ?
P00O C01I 1.802(13) . ?
P00O C18 1.807(13) . ?
P00P C01J 1.789(13) . ?
P00P C02M 1.801(13) . ?
P00P C03P 1.798(13) . ?
S00Q C01X 1.868(13) . ?
P00R C00X 1.790(12) . ?
P00R C02B 1.835(13) . ?
P00R C04K 1.785(15) . ?
P00S F00Y 1.580(10) 2_767 ?
P00S F00Y 1.581(10) . ?
P00S F00Z 1.590(8) . ?
P00S F00Z 1.590(8) 2_767 ?
P00S F012 1.567(9) . ?
P00S F012 1.567(9) 2_767 ?
C00X C013 1.340(17) . ?
C011 C032 1.46(2) . ?
C011 C039 1.55(2) . ?
C014 C01U 1.527(18) . ?
C014 C03U 1.52(2) . ?
C014 C05L 1.549(19) . ?
C015 C01J 1.339(17) . ?
C018 C01O 1.539(16) . ?
C018 C02X 1.548(17) . ?
C018 C036 1.520(19) . ?
C01A C01B 1.527(18) . ?
C01A C01W 1.533(17) . ?
C01B C01K 1.530(17) . ?
C01B C027 1.554(17) . ?
C01D C01K 1.529(16) . ?
C01D C01S 1.545(16) . ?
C01D C02W 1.539(16) . ?
C01G C01X 1.520(17) . ?
C01G C03Q 1.529(19) . ?
C01G C03R 1.552(18) . ?
C01I C02E 1.389(19) . ?
C01I C03M 1.401(19) . ?
C01L C01R 1.48(2) . ?
C01L C03D 1.51(2) . ?
C01L C03O 1.561(19) . ?
C01N C01P 1.576(19) . ?
C01N C03N 1.565(19) . ?
C01N C04Q 1.48(2) . ?
C01O C024 1.556(17) . ?
C01P C01Z 1.51(2) . ?
C01R C01V 1.559(18) . ?
C01S C01W 1.510(18) . ?
C01U C02O 1.538(17) . ?
C01V C05C 1.52(2) . ?
C01V C17 1.535(19) . ?
C01W C02V 1.548(16) . ?
C01X C020 1.556(17) . ?
C01Z C03X 1.45(2) . ?
C01Z C04P 1.56(2) . ?
C020 C02Y 1.54(2) . ?
C020 C04E 1.51(2) . ?
C022 C03S 1.40(2) . ?
C022 C040 1.41(2) . ?
C024 C02J 1.530(19) . ?
C024 C046 1.549(19) . ?
C025 C02M 1.431(18) . ?
C025 C05S 1.38(2) . ?
C026 C02Q 1.22(3) . ?
C026 C05F 1.43(3) . ?
C027 C03V 1.518(18) . ?
C02B C02I 1.35(2) . ?
C02B C034 1.421(19) . ?
C02C C032 1.52(2) . ?
C02C C04X 1.49(2) . ?
C02E C03W 1.41(2) . ?
C02G C03L 1.550(18) . ?
C02G C04F 1.554(18) . ?
C02H C03B 1.565(18) . ?
C02H C04V 1.503(19) . ?
C02H C39 1.535(19) . ?
C02I C05F 1.34(2) . ?
C02J C05G 1.53(2) . ?
C02L C032 1.543(19) . ?
C02L C05U 1.50(2) . ?
C02M C042 1.373(19) . ?
C02N C03N 1.52(2) . ?
C02N C03X 1.51(2) . ?
C02N C04C 1.58(2) . ?
C02O C050 1.52(2) . ?
C02O C13 1.531(19) . ?
C02Q C034 1.45(2) . ?
C02U C02Z 1.422(19) . ?
C02U C26 1.34(2) . ?
C02V C03V 1.516(19) . ?
C02W C03V 1.538(18) . ?
C02X C05G 1.57(2) . ?
C02Y C03E 1.49(2) . ?
C02Z C06C 1.331(19) . ?
C033 C03R 1.497(19) . ?
C033 C03Z 1.50(2) . ?
C033 C04E 1.51(2) . ?
C036 C29 1.58(2) . ?
C039 C057 1.54(2) . ?
C039 C3AA 1.56(2) . ?
C03A C04Y 1.52(2) . ?
C03A C05L 1.49(2) . ?
C03A C13 1.586(19) . ?
C03B C05Q 1.498(18) . ?
C03D C04U 1.54(2) . ?
C03E C03Q 1.53(2) . ?
C03E C03Z 1.56(2) . ?
C03F C03L 1.49(2) . ?
C03F C54 1.50(3) . ?
C03H C052 1.54(2) . ?
C03H C23 1.55(2) . ?
C03J C03L 1.533(18) . ?
C03J C04O 1.52(2) . ?
C03M C47 1.39(2) . ?
C03O C068 1.56(2) . ?
C03P C04A 1.399(19) . ?
C03P C22 1.365(19) . ?
C03S C46 1.38(3) . ?
C03U C2AA 1.48(2) . ?
C03W C061 1.38(3) . ?
C03Y C04K 1.42(2) . ?
C03Y C56 1.33(2) . ?
C040 C60 1.36(2) . ?
C042 C21 1.41(2) . ?
C046 C29 1.47(2) . ?
C049 C04C 1.56(2) . ?
C049 C04P 1.47(2) . ?
C049 C04Q 1.56(2) . ?
C04A C05I 1.375(19) . ?
C04B C05G 1.51(2) . ?
C04B C29 1.50(2) . ?
C04F C04S 1.51(2) . ?
C04F C35 1.54(2) . ?
C04J C04K 1.40(2) . ?
C04J C054 1.33(2) . ?
C04O C35 1.47(2) . ?
C04O C49 1.51(2) . ?
C04S C54 1.60(3) . ?
C04T C04U 1.45(2) . ?
C04T C068 1.52(2) . ?
C04U C05C 1.54(2) . ?
C04V C23 1.51(2) . ?
C04X C057 1.53(2) . ?
C04X C43 1.57(2) . ?
C04Y C2AA 1.542(19) . ?
C050 C2AA 1.53(2) . ?
C052 C20 1.56(2) . ?
C052 C39 1.45(2) . ?
C054 C36 1.43(3) . ?
C05A C062 1.41(3) . ?
C05A C06C 1.41(2) . ?
C05I C06A 1.38(2) . ?
C05Q C05X 1.533(17) . ?
C05Q C20 1.49(2) . ?
C05S C060 1.37(2) . ?
C05U C3AA 1.56(2) . ?
C05U C43 1.48(2) . ?
C05X C23 1.57(2) . ?
C060 C21 1.34(2) . ?
C061 C47 1.31(3) . ?
C062 C26 1.37(3) . ?
C068 C17 1.52(2) . ?
C06A C19 1.36(2) . ?
C36 C56 1.42(3) . ?
C8 C18 1.354(19) . ?
C8 C25 1.38(2) . ?
C12 C18 1.425(19) . ?
C12 C4AA 1.388(19) . ?
C19 C22 1.387(19) . ?
C46 C50 1.29(3) . ?
C49 C54 1.58(2) . ?
C50 C60 1.33(3) . ?
C33 C34 1.55(3) . ?
C33 C89 1.56(3) . ?
C34 C37 1.39(3) . ?
C37 C0AA 1.52(3) . ?
C0AA C57 1.42(3) . ?
C4AA C1AA 1.37(2) . ?
C1AA C25 1.40(2) . ?
C9 C15 1.50(4) . ?
C9 C27 1.57(3) . ?
C15 C15 1.68(6) 2_657 ?
Cl1 C82 1.51(2) . ?
Cl2 C82 1.51(2) . ?

loop_
_smtbx_masks_void_nr
_smtbx_masks_void_average_x
_smtbx_masks_void_average_y
_smtbx_masks_void_average_z
_smtbx_masks_void_volume
_smtbx_masks_void_count_electrons
_smtbx_masks_void_content
1 0.000 0.000 0.000 1633.2 197.3 ?
